data_4322170
loop_
_publ_author_name
'Brent J. Hamstra'
'Beisong Cheng'
'Mary K. Ellison'
'W. Robert Scheidt'

_publ_section_title
;
 Molybdenum(V) on an Oxide String. Synthesis and Structure of the Novel
 Linear Trinuclear Complex {[MoO(TPP)][O-Mo(TPP)-O][MoO(TPP)]}ClO4
;
_journal_name_full 'Inorganic Chemistry'
_journal_page_first 3554
_journal_page_last 3561
_journal_paper_doi 10.1021/ic990566s
_journal_volume 38
_journal_year 1999
_chemical_formula_sum 'C142 H84 Cl10 Mo3 N12 O12'
_chemical_formula_weight 2792.53
_chemical_name_systematic
;
 ?
;
_space_group_IT_number 14
_symmetry_cell_setting monoclinic
_symmetry_space_group_name_Hall '-P 2ybc'
_symmetry_space_group_name_H-M 'P 1 21/c 1'
_atom_sites_solution_hydrogens geom
_atom_sites_solution_primary direct
_atom_sites_solution_secondary difmap
_audit_creation_method SHELXL
_cell_angle_alpha 90.00
_cell_angle_beta 113.98(2)
_cell_angle_gamma 90.00
_cell_formula_units_Z 4
_cell_length_a 26.428(6)
_cell_length_b 18.683(6)
_cell_length_c 28.692(4)
_cell_measurement_reflns_used 250
_cell_measurement_temperature 127(2)
_cell_measurement_theta_max 20.5
_cell_measurement_theta_min -20.5
_cell_volume 12944(6)
_computing_cell_refinement madnes
_computing_data_collection madnes
_computing_data_reduction 'Madnes (Messerschmidt & Pflugraph, 1987)'
_computing_molecular_graphics 'Ortep III (Burnett, Johnson, 1996)'
_computing_publication_material SHELXL-93
_computing_structure_refinement 'SHELXL-93 (Sheldrick, 1993)'
_computing_structure_solution 'SHELXS-86 (Sheldrick, 1990)'
_diffrn_ambient_temperature 127(2)
_diffrn_measurement_device 'Enraf-Nonius fast area-detector'
_diffrn_measurement_method 'Ellipsoid-mask fitting'
_diffrn_radiation_monochromator graphite
_diffrn_radiation_source 'fine-focus sealed tube'
_diffrn_radiation_type MoK\a
_diffrn_radiation_wavelength 0.71073
_diffrn_reflns_av_R_equivalents 0.0971
_diffrn_reflns_av_sigmaI/netI 0.0997
_diffrn_reflns_limit_h_max 27
_diffrn_reflns_limit_h_min -39
_diffrn_reflns_limit_k_max 27
_diffrn_reflns_limit_k_min -24
_diffrn_reflns_limit_l_max 41
_diffrn_reflns_limit_l_min -42
_diffrn_reflns_number 133671
_diffrn_reflns_theta_max 31.83
_diffrn_reflns_theta_min 1.69
_diffrn_standards_decay_% 'No measurable crystal decay'
_exptl_absorpt_coefficient_mu 0.559
_exptl_absorpt_correction_type none
_exptl_crystal_colour Black
_exptl_crystal_density_diffrn 1.433
_exptl_crystal_density_meas ?
_exptl_crystal_density_method 'Not measured'
_exptl_crystal_description 'Rhombic plate'
_exptl_crystal_F_000 5648
_exptl_crystal_size_max 0.40
_exptl_crystal_size_mid 0.35
_exptl_crystal_size_min 0.20
_refine_diff_density_max 1.470
_refine_diff_density_min -1.657
_refine_diff_density_rms 0.144
_refine_ls_extinction_method none
_refine_ls_goodness_of_fit_all 1.120
_refine_ls_goodness_of_fit_obs 1.159
_refine_ls_hydrogen_treatment isotropic
_refine_ls_matrix_type fullcycle
_refine_ls_number_parameters 1786
_refine_ls_number_reflns 40444
_refine_ls_number_restraints 22
_refine_ls_restrained_S_all 1.158
_refine_ls_restrained_S_obs 1.161
_refine_ls_R_factor_all 0.1710
_refine_ls_R_factor_obs 0.0889
_refine_ls_shift/esd_max 0.008
_refine_ls_shift/esd_mean 0.000
_refine_ls_structure_factor_coef Fsqd
_refine_ls_weighting_details 'w=1/[\s^2^(Fo^2^)+(0.0611P)^2^+87.2591P] where P=(Fo^2^+2Fc^2^)/3'
_refine_ls_weighting_scheme calc
_refine_ls_wR_factor_all 0.2524
_refine_ls_wR_factor_obs 0.1878
_reflns_number_observed 22715
_reflns_number_total 40665
_reflns_observed_criterion >2sigma(I)
_cod_data_source_file ic990566s_3.cif
_cod_data_source_block sd:trimer
_cod_depositor_comments
;
The following automatic conversions were performed:

'_exptl_absorpt_correction_type' value 'None' changed to 'none'
according to the built-in table from CIF Core dictionary named
'cif_core.dic' version 2.4.1 from 2010-06-29.

Automatic conversion script
Id: cif_fix_values 1673 2011-04-08 12:14:43Z adriana 

The following automatic conversions were performed:

'_exptl_crystal_density_meas' value 'Not measured' was changed to '?'
- the value is perceived as not measured.

Automatic conversion script
Id: cif_fix_values 3008 2015-01-20 13:52:24Z robertas 

The following automatic conversions were performed:

'_refine_ls_weighting_scheme' value 'calc
w=1/[\s^2^(Fo^2^)+(0.0611P)^2^+87.2591P] where P=(Fo^2^+2Fc^2^)/3'
was changed to 'calc'. New tag '_refine_ls_weighting_details' was
created. The value of the new tag was set to
'w=1/[\s^2^(Fo^2^)+(0.0611P)^2^+87.2591P] where P=(Fo^2^+2Fc^2^)/3'.

Automatic conversion script
Id: cif_fix_values 3143 2015-03-26 13:38:13Z robertas 
;
_cod_original_cell_volume 12944.0(54)
_cod_database_code 4322170

loop_
_symmetry_equiv_pos_as_xyz
'x, y, z'
'-x, y+1/2, -z+1/2'
'-x, -y, -z'
'x, -y-1/2, z-1/2'

loop_
_atom_site_aniso_label
_atom_site_aniso_U_11
_atom_site_aniso_U_22
_atom_site_aniso_U_33
_atom_site_aniso_U_23
_atom_site_aniso_U_13
_atom_site_aniso_U_12
Mo1_1 0.0152(2) 0.0232(2) 0.0116(2) 0.0003(2) 0.00551(14) 0.0002(2)
N1_1 0.019(2) 0.023(2) 0.014(2) 0.001(2) 0.0058(15) 0.000(2)
N2_1 0.022(2) 0.020(2) 0.016(2) -0.001(2) 0.006(2) 0.001(2)
N3_1 0.020(2) 0.023(2) 0.013(2) -0.002(2) 0.007(2) 0.001(2)
N4_1 0.022(2) 0.023(2) 0.013(2) 0.004(2) 0.007(2) -0.002(2)
C(A1_1 0.023(2) 0.021(3) 0.016(2) 0.000(2) 0.005(2) -0.002(2)
C(A2_1 0.017(2) 0.029(3) 0.013(2) -0.002(2) 0.006(2) -0.004(2)
C(A3_1 0.022(2) 0.022(3) 0.018(2) 0.001(2) 0.008(2) 0.002(2)
C(A4_1 0.022(2) 0.023(3) 0.019(2) -0.001(2) 0.009(2) 0.003(2)
C(A5_1 0.013(2) 0.027(3) 0.022(2) -0.002(2) 0.004(2) 0.003(2)
C(A6_1 0.017(2) 0.032(3) 0.010(2) 0.001(2) 0.007(2) -0.002(2)
C(A7_1 0.017(2) 0.027(3) 0.021(2) 0.004(2) 0.007(2) -0.002(2)
C(A8_1 0.015(2) 0.023(3) 0.024(3) -0.001(2) 0.007(2) 0.001(2)
C(B1_1 0.032(3) 0.023(3) 0.014(2) -0.003(2) 0.005(2) -0.001(2)
C(B2_1 0.025(3) 0.034(3) 0.015(2) -0.004(2) 0.006(2) 0.003(2)
C(B3_1 0.027(3) 0.024(3) 0.020(2) 0.003(2) 0.012(2) 0.003(2)
C(B4_1 0.027(3) 0.020(3) 0.021(2) -0.001(2) 0.009(2) 0.002(2)
C(B5_1 0.025(3) 0.037(4) 0.018(2) -0.004(2) 0.010(2) 0.001(2)
C(B6_1 0.025(3) 0.028(3) 0.022(2) 0.000(2) 0.010(2) -0.002(2)
C(B7_1 0.024(3) 0.026(3) 0.021(2) 0.004(2) 0.006(2) -0.002(2)
C(B8_1 0.023(3) 0.023(3) 0.023(3) 0.005(2) 0.007(2) 0.001(2)
C(M1_1 0.025(3) 0.021(3) 0.018(2) 0.001(2) 0.003(2) 0.001(2)
C(M2_1 0.021(2) 0.030(3) 0.014(2) 0.004(2) 0.006(2) 0.002(2)
C(M3_1 0.019(2) 0.027(3) 0.017(2) -0.001(2) 0.003(2) 0.002(2)
C(M4_1 0.018(2) 0.034(3) 0.015(2) 0.002(2) 0.007(2) -0.005(2)
C11_1 0.026(2) 0.022(3) 0.012(2) 0.001(2) 0.006(2) 0.000(2)
C12_1 0.025(3) 0.031(3) 0.022(3) 0.001(2) 0.009(2) -0.003(2)
C13_1 0.030(3) 0.034(3) 0.026(3) -0.002(2) 0.013(2) 0.006(2)
C14_1 0.042(3) 0.023(3) 0.030(3) -0.006(2) 0.014(3) 0.002(2)
C15_1 0.038(3) 0.022(3) 0.040(3) 0.000(3) 0.019(3) -0.007(2)
C16_1 0.028(3) 0.022(3) 0.026(3) 0.002(2) 0.014(2) -0.001(2)
C21_1 0.023(2) 0.019(3) 0.018(2) 0.001(2) 0.008(2) -0.003(2)
C22_1 0.027(3) 0.031(3) 0.020(2) 0.006(2) 0.008(2) 0.006(2)
C23_1 0.036(3) 0.037(4) 0.026(3) 0.002(3) 0.019(2) -0.001(3)
C24_1 0.044(3) 0.026(3) 0.024(3) 0.008(2) 0.015(3) 0.001(3)
C25_1 0.040(3) 0.027(3) 0.022(3) 0.005(2) 0.006(2) 0.007(2)
C26_1 0.030(3) 0.025(3) 0.021(2) 0.003(2) 0.008(2) 0.003(2)
C31_1 0.026(3) 0.020(3) 0.017(2) -0.001(2) 0.009(2) 0.002(2)
C32_1 0.027(3) 0.031(3) 0.019(2) -0.002(2) 0.008(2) 0.002(2)
C33_1 0.032(3) 0.040(4) 0.027(3) -0.014(3) 0.010(2) 0.001(3)
C34_1 0.037(3) 0.036(4) 0.039(3) -0.013(3) 0.014(3) 0.009(3)
C35_1 0.034(3) 0.030(4) 0.036(3) -0.001(3) 0.012(3) 0.014(3)
C36_1 0.021(3) 0.034(3) 0.025(3) 0.001(2) 0.008(2) 0.009(2)
C41_1 0.033(3) 0.024(3) 0.025(3) 0.003(2) 0.012(2) -0.006(2)
C42_1 0.036(3) 0.036(4) 0.022(3) 0.006(2) 0.012(2) -0.005(3)
C43_1 0.061(5) 0.052(5) 0.017(3) 0.001(3) 0.011(3) -0.010(4)
C44_1 0.107(8) 0.102(8) 0.032(4) -0.015(4) 0.036(5) -0.074(7)
C45_1 0.098(7) 0.171(12) 0.034(4) -0.022(6) 0.033(5) -0.106(8)
C46_1 0.062(5) 0.096(7) 0.024(3) -0.010(4) 0.019(3) -0.053(5)
Mo2_2 0.0114(2) 0.0225(2) 0.0114(2) -0.0009(2) 0.00471(12) 0.00033(14)
N1_2 0.017(2) 0.028(3) 0.015(2) 0.003(2) 0.0082(15) -0.004(2)
N2_2 0.019(2) 0.023(3) 0.018(2) -0.004(2) 0.006(2) -0.001(2)
N3_2 0.018(2) 0.029(3) 0.013(2) -0.001(2) 0.0078(15) -0.003(2)
N4_2 0.017(2) 0.024(2) 0.014(2) -0.001(2) 0.006(2) 0.000(2)
C(A1_2 0.021(2) 0.032(3) 0.015(2) -0.001(2) 0.012(2) 0.003(2)
C(A2_2 0.022(2) 0.026(3) 0.018(2) 0.002(2) 0.006(2) 0.001(2)
C(A3_2 0.017(2) 0.024(3) 0.023(3) 0.000(2) 0.006(2) 0.000(2)
C(A4_2 0.017(2) 0.028(3) 0.017(2) -0.006(2) 0.004(2) 0.000(2)
C(A5_2 0.015(2) 0.031(3) 0.018(2) -0.005(2) 0.000(2) 0.000(2)
C(A6_2 0.015(2) 0.029(3) 0.018(2) 0.001(2) 0.007(2) 0.001(2)
C(A7_2 0.021(2) 0.027(3) 0.017(2) -0.003(2) 0.006(2) -0.002(2)
C(A8_2 0.024(3) 0.023(3) 0.017(2) -0.001(2) 0.007(2) -0.002(2)
C(B1_2 0.024(2) 0.025(3) 0.021(2) 0.000(2) 0.010(2) 0.000(2)
C(B2_2 0.023(2) 0.031(3) 0.021(2) 0.004(2) 0.012(2) 0.004(2)
C(B3_2 0.023(3) 0.022(3) 0.026(3) -0.002(2) 0.008(2) 0.000(2)
C(B4_2 0.022(2) 0.026(3) 0.023(3) -0.003(2) 0.006(2) 0.006(2)
C(B5_2 0.020(2) 0.041(4) 0.012(2) 0.000(2) 0.003(2) 0.001(2)
C(B6_2 0.020(2) 0.032(3) 0.015(2) -0.001(2) 0.003(2) -0.001(2)
C(B7_2 0.022(2) 0.021(3) 0.022(2) 0.000(2) 0.009(2) -0.002(2)
C(B8_2 0.021(2) 0.030(3) 0.023(3) -0.005(2) 0.009(2) 0.000(2)
C(M1_2 0.015(2) 0.026(3) 0.015(2) -0.002(2) 0.008(2) 0.002(2)
C(M2_2 0.022(3) 0.028(3) 0.020(2) 0.002(2) 0.006(2) -0.001(2)
C(M3_2 0.013(2) 0.031(3) 0.020(2) -0.005(2) 0.003(2) 0.002(2)
C(M4_2 0.015(2) 0.029(3) 0.021(2) 0.002(2) 0.003(2) -0.002(2)
C11_2 0.023(2) 0.027(3) 0.015(2) -0.001(2) 0.009(2) 0.001(2)
C12_2 0.027(3) 0.030(3) 0.024(3) -0.001(2) 0.011(2) 0.000(2)
C13_2 0.039(3) 0.036(4) 0.021(3) -0.005(2) 0.011(2) -0.003(3)
C14_2 0.046(4) 0.032(4) 0.024(3) -0.007(2) 0.016(3) 0.001(3)
C15_2 0.040(3) 0.031(4) 0.028(3) -0.005(3) 0.016(3) 0.003(3)
C16_2 0.026(3) 0.027(3) 0.021(2) 0.000(2) 0.010(2) 0.001(2)
C21_2 0.030(3) 0.025(3) 0.030(3) -0.001(2) 0.018(2) -0.001(2)
C22_2 0.041(4) 0.035(4) 0.036(3) 0.004(3) 0.013(3) -0.010(3)
C23_2 0.074(6) 0.038(5) 0.062(5) 0.004(4) 0.028(5) -0.022(4)
C24_2 0.094(7) 0.034(5) 0.057(5) 0.024(4) 0.033(5) 0.001(4)
C25_2 0.061(5) 0.037(4) 0.032(3) 0.009(3) 0.021(3) 0.008(3)
C26_2 0.034(3) 0.029(3) 0.027(3) 0.001(2) 0.016(2) 0.002(2)
C31_2 0.023(3) 0.036(3) 0.015(2) -0.006(2) 0.002(2) 0.006(2)
C32_2 0.024(3) 0.033(3) 0.024(3) -0.005(2) 0.003(2) 0.002(2)
C33_2 0.040(3) 0.036(4) 0.026(3) -0.012(3) 0.007(3) -0.004(3)
C34_2 0.051(4) 0.050(5) 0.030(3) -0.019(3) 0.014(3) 0.003(3)
C35_2 0.035(3) 0.052(4) 0.026(3) -0.007(3) 0.015(3) 0.006(3)
C36_2 0.022(3) 0.040(4) 0.022(3) -0.002(2) 0.009(2) 0.004(2)
C41_2 0.023(3) 0.034(3) 0.015(2) 0.000(2) 0.000(2) -0.005(2)
C42_2 0.027(3) 0.052(4) 0.018(3) 0.003(3) 0.006(2) -0.010(3)
C43_2 0.048(4) 0.067(6) 0.023(3) 0.013(3) 0.006(3) -0.020(4)
C44_2 0.071(6) 0.062(6) 0.038(4) 0.027(4) 0.011(4) -0.023(5)
C45_2 0.056(5) 0.037(4) 0.046(4) 0.013(3) 0.004(4) 0.003(3)
C46_2 0.031(3) 0.033(4) 0.030(3) 0.005(3) 0.004(2) -0.003(2)
Mo3_3 0.0147(2) 0.0243(3) 0.0178(2) -0.0027(2) 0.00582(14) -0.0002(2)
N1_3 0.021(2) 0.024(2) 0.024(2) -0.001(2) 0.011(2) 0.000(2)
N2_3 0.023(2) 0.026(3) 0.023(2) -0.003(2) 0.009(2) -0.001(2)
N3_3 0.017(2) 0.025(3) 0.020(2) -0.005(2) 0.006(2) 0.001(2)
N4_3 0.021(2) 0.020(2) 0.019(2) -0.002(2) 0.007(2) -0.002(2)
C(A1_3 0.017(2) 0.029(3) 0.027(3) -0.006(2) 0.009(2) -0.002(2)
C(A2_3 0.022(2) 0.034(3) 0.025(3) -0.002(2) 0.006(2) -0.002(2)
C(A3_3 0.024(3) 0.026(3) 0.031(3) 0.001(2) 0.014(2) -0.003(2)
C(A4_3 0.019(2) 0.028(3) 0.026(3) -0.003(2) 0.006(2) 0.000(2)
C(A5_3 0.020(2) 0.028(3) 0.022(3) -0.005(2) 0.002(2) 0.005(2)
C(A6_3 0.018(2) 0.028(3) 0.018(2) 0.004(2) 0.007(2) 0.000(2)
C(A7_3 0.018(2) 0.027(3) 0.017(2) -0.003(2) 0.002(2) -0.001(2)
C(A8_3 0.016(2) 0.026(3) 0.024(3) -0.004(2) 0.005(2) 0.001(2)
C(B1_3 0.028(3) 0.034(4) 0.021(3) -0.005(2) 0.008(2) -0.002(2)
C(B2_3 0.026(3) 0.043(4) 0.021(3) -0.004(2) 0.009(2) -0.007(2)
C(B3_3 0.031(3) 0.035(4) 0.028(3) 0.000(3) 0.011(2) -0.007(2)
C(B4_3 0.025(3) 0.026(3) 0.030(3) -0.005(2) 0.003(2) -0.005(2)
C(B5_3 0.030(3) 0.031(3) 0.021(3) -0.007(2) 0.008(2) 0.005(2)
C(B6_3 0.030(3) 0.032(3) 0.021(3) -0.007(2) 0.008(2) 0.002(2)
C(B7_3 0.028(3) 0.025(3) 0.020(2) -0.001(2) 0.005(2) 0.001(2)
C(B8_3 0.031(3) 0.023(3) 0.028(3) -0.004(2) 0.007(2) 0.005(2)
C(M1_3 0.021(2) 0.028(3) 0.023(3) -0.006(2) 0.008(2) -0.002(2)
C(M2_3 0.021(2) 0.035(4) 0.025(3) 0.002(2) 0.009(2) -0.003(2)
C(M3_3 0.020(2) 0.022(3) 0.029(3) -0.009(2) 0.005(2) 0.000(2)
C(M4_3 0.018(2) 0.031(3) 0.019(2) -0.001(2) 0.007(2) 0.000(2)
C11_3 0.022(3) 0.029(3) 0.023(3) -0.007(2) 0.004(2) 0.001(2)
C12_3 0.029(3) 0.035(4) 0.032(3) -0.008(3) 0.012(2) 0.004(2)
C13_3 0.038(3) 0.045(4) 0.034(3) -0.012(3) 0.013(3) 0.012(3)
C14_3 0.040(4) 0.037(4) 0.049(4) -0.024(3) -0.003(3) 0.010(3)
C15_3 0.039(4) 0.034(4) 0.054(4) -0.009(3) 0.003(3) -0.002(3)
C16_3 0.031(3) 0.032(4) 0.031(3) -0.004(3) 0.006(2) 0.000(2)
C21_3 0.037(3) 0.031(3) 0.024(3) -0.004(2) 0.015(2) -0.011(2)
C22_3 0.046(4) 0.045(4) 0.036(3) 0.001(3) 0.023(3) -0.005(3)
C23_3 0.067(5) 0.071(6) 0.046(4) 0.000(4) 0.035(4) -0.007(5)
C24_3 0.089(7) 0.079(7) 0.044(5) 0.014(5) 0.029(5) -0.015(6)
C25_3 0.058(5) 0.059(6) 0.043(4) 0.017(4) 0.017(4) 0.001(4)
C26_3 0.037(3) 0.046(4) 0.031(3) 0.008(3) 0.014(3) -0.004(3)
C31_3 0.023(3) 0.028(3) 0.030(3) -0.007(2) 0.008(2) -0.002(2)
C32_3 0.033(3) 0.032(4) 0.032(3) -0.011(3) 0.001(3) 0.005(3)
C33_3 0.048(4) 0.036(4) 0.036(4) -0.013(3) 0.000(3) 0.004(3)
C34_3 0.062(5) 0.024(4) 0.049(4) -0.015(3) 0.021(4) 0.000(3)
C35_3 0.038(3) 0.026(4) 0.046(4) -0.003(3) 0.014(3) 0.003(3)
C36_3 0.029(3) 0.028(3) 0.034(3) -0.005(3) 0.009(2) -0.001(2)
C41_3 0.020(2) 0.034(3) 0.023(3) -0.003(2) 0.009(2) 0.001(2)
C42_3 0.020(2) 0.030(3) 0.023(3) -0.002(2) 0.007(2) -0.002(2)
C43_3 0.026(3) 0.035(4) 0.020(2) 0.001(2) 0.007(2) 0.000(2)
C44_3 0.040(3) 0.044(4) 0.025(3) 0.000(3) 0.014(3) -0.010(3)
C45_3 0.040(3) 0.044(4) 0.032(3) -0.005(3) 0.017(3) -0.017(3)
C46_3 0.029(3) 0.035(4) 0.023(3) -0.007(2) 0.005(2) -0.006(2)
O1_3 0.016(2) 0.030(2) 0.022(2) 0.004(2) 0.0055(13) 0.0004(14)
O2_3 0.0152(14) 0.021(2) 0.0119(14) -0.0009(13) 0.0051(11) -0.0002(13)
O3_3 0.0167(15) 0.024(2) 0.0152(14) 0.0014(14) 0.0070(12) 0.0014(14)
O4_3 0.018(2) 0.033(2) 0.029(2) -0.004(2) 0.0080(15) 0.000(2)
C1_4 0.015(12) 0.082(27) 0.173(46) -0.010(27) -0.007(17) 0.010(13)
C2_4 0.042(5) 0.080(7) 0.081(7) 0.016(6) 0.003(4) -0.010(5)
C3_4 0.068(6) 0.068(7) 0.066(6) 0.010(5) 0.021(5) -0.018(5)
C4_4 0.049(4) 0.063(6) 0.046(4) 0.004(4) 0.015(4) -0.018(4)
C5_4 0.057(5) 0.075(7) 0.054(5) 0.001(5) 0.028(4) -0.006(4)
C6_4 0.057(5) 0.061(6) 0.089(7) -0.008(5) 0.017(5) 0.009(5)
C7_4 0.044(6) 0.046(7) 0.043(6) -0.004(5) -0.003(5) 0.014(5)
Cl1_4 0.048(2) 0.026(2) 0.068(3) 0.004(2) 0.036(2) -0.0020(14)
O5_4 0.086(10) 0.095(12) 0.044(7) 0.006(7) 0.022(7) -0.023(8)
O6_4 0.048(7) 0.021(6) 0.175(16) 0.001(8) 0.020(9) -0.012(5)
O7_4 0.047(6) 0.024(5) 0.110(10) 0.009(6) 0.044(7) -0.003(4)
O8_4 0.044(7) 0.048(8) 0.137(14) -0.008(8) 0.031(8) -0.009(6)
Cl2_4 0.052(2) 0.032(2) 0.043(2) 0.013(2) 0.020(2) 0.0029(15)
O9_4 0.067(9) 0.117(14) 0.118(14) -0.008(11) 0.041(9) -0.014(9)
O10_4 0.206(22) 0.247(27) 0.071(11) 0.025(13) 0.069(13) 0.176(21)
O11_4 0.317(39) 0.331(43) 0.086(15) -0.070(20) 0.038(20) -0.276(36)
O12_4 0.325(36) 0.103(16) 0.065(11) -0.017(11) 0.026(16) 0.049(19)
OW4_4 0.031(4) 0.061(7) 0.013(4) 0.011(4) 0.009(3) -0.001(4)
C8_4 0.064(7) 0.075(9) 0.076(8) -0.036(7) 0.003(6) -0.005(6)
Cl3A_4 0.051(3) 0.056(3) 0.088(5) 0.013(3) 0.047(3) -0.003(2)
Cl4A_4 0.078(5) 0.080(4) 0.075(3) 0.029(3) 0.034(3) -0.003(3)
Cl3B_4 0.042(5) 0.163(17) 0.132(15) -0.087(12) 0.054(9) -0.019(8)
Cl4B_4 0.175(17) 0.060(6) 0.043(4) -0.009(4) 0.015(6) -0.062(8)
Cl5A_4 0.112(4) 0.190(6) 0.107(4) -0.011(4) 0.065(3) -0.035(4)
Cl6A_4 0.118(6) 0.050(4) 0.052(3) 0.014(3) 0.028(3) -0.013(3)
Cl5B_4 0.112(4) 0.068(3) 0.104(4) -0.015(3) 0.065(3) -0.022(3)
Cl6B_4 0.094(9) 0.135(13) 0.060(6) -0.001(7) 0.018(6) -0.047(8)
C10_4 0.087(14) 0.011(7) 0.081(14) -0.019(8) 0.067(13) -0.007(8)
Cl7_4 0.080(4) 0.049(3) 0.095(5) 0.005(3) 0.050(4) -0.016(3)
Cl8A_4 0.065(4) 0.032(3) 0.048(3) -0.005(3) 0.012(3) 0.007(3)
OW6_4 0.135(12) 0.066(8) 0.078(8) -0.014(7) 0.052(9) 0.011(8)
C11_4 0.227(42) 0.097(24) 0.055(15) 0.044(16) 0.093(23) 0.114(27)
Cl9_4 0.068(4) 0.054(4) 0.073(4) 0.010(3) 0.035(3) 0.002(3)
Cl10_4 0.098(6) 0.071(5) 0.072(5) -0.013(4) 0.038(4) 0.010(4)
C12_4 0.207(46) 0.083(26) 0.151(37) -0.053(25) 0.057(33) -0.017(27)
Cl11_4 0.082(5) 0.109(7) 0.106(6) -0.046(5) 0.009(4) -0.008(4)
Cl12_4 0.182(11) 0.108(8) 0.150(9) 0.015(6) 0.088(8) 0.054(7)
Cl13_4 0.078(5) 0.071(4) 0.076(4) -0.001(3) 0.006(3) 0.007(3)
Cl14_4 0.062(4) 0.160(9) 0.081(5) 0.045(5) 0.004(3) -0.042(5)
OW9_4 0.077(10) 0.099(12) 0.161(16) 0.072(12) 0.001(10) 0.018(8)
OW10_4 0.162(18) 0.130(17) 0.140(17) 0.047(14) 0.050(14) -0.019(14)

loop_
_atom_site_label
_atom_site_type_symbol
_atom_site_fract_x
_atom_site_fract_y
_atom_site_fract_z
_atom_site_U_iso_or_equiv
_atom_site_thermal_displace_type
_atom_site_occupancy
_atom_site_calc_flag
_atom_site_refinement_flags
_atom_site_disorder_group
Mo1_1 Mo 0.41271(2) 0.48863(3) 0.278968(15) 0.01663(9) Uani 1 d . .
N1_1 N 0.4090(2) 0.5238(2) 0.3466(2) 0.0187(9) Uani 1 d . .
N2_1 N 0.4036(2) 0.3829(2) 0.2982(2) 0.0201(9) Uani 1 d . .
N3_1 N 0.4012(2) 0.4539(2) 0.2063(2) 0.0188(9) Uani 1 d . .
N4_1 N 0.4075(2) 0.5946(3) 0.2543(2) 0.0196(9) Uani 1 d . .
C(A1_1 C 0.4186(2) 0.5931(3) 0.3639(2) 0.0211(10) Uani 1 d . .
C(A2_1 C 0.4158(2) 0.4804(3) 0.3872(2) 0.0202(10) Uani 1 d . .
C(A3_1 C 0.4038(2) 0.3604(3) 0.3441(2) 0.0208(10) Uani 1 d . .
C(A4_1 C 0.3992(2) 0.3231(3) 0.2684(2) 0.0209(10) Uani 1 d . .
C(A5_1 C 0.4040(2) 0.3829(3) 0.1930(2) 0.0219(11) Uani 1 d . .
C(A6_1 C 0.4082(2) 0.4965(3) 0.1700(2) 0.0190(10) Uani 1 d . .
C(A7_1 C 0.4075(2) 0.6169(3) 0.2087(2) 0.0221(11) Uani 1 d . .
C(A8_1 C 0.4090(2) 0.6544(3) 0.2827(2) 0.0208(10) Uani 1 d . .
C(B1_1 C 0.4340(2) 0.5922(3) 0.4182(2) 0.0242(11) Uani 1 d . .
H(B1_1 H 0.4435(2) 0.6328(3) 0.4401(2) 0.029 Uiso 1 calc R .
C(B2_1 C 0.4327(2) 0.5238(3) 0.4324(2) 0.0254(12) Uani 1 d . .
H(B2_1 H 0.4414(2) 0.5072(3) 0.4661(2) 0.030 Uiso 1 calc R .
C(B3_1 C 0.3972(2) 0.2844(3) 0.3422(2) 0.0230(11) Uani 1 d . .
H(B3_1 H 0.3953(2) 0.2550(3) 0.3685(2) 0.028 Uiso 1 calc R .
C(B4_1 C 0.3940(2) 0.2616(3) 0.2961(2) 0.0231(11) Uani 1 d . .
H(B4_1 H 0.3893(2) 0.2135(3) 0.2843(2) 0.028 Uiso 1 calc R .
C(B5_1 C 0.4137(2) 0.3829(3) 0.1470(2) 0.0263(12) Uani 1 d . .
H(B5_1 H 0.4177(2) 0.3417(3) 0.1295(2) 0.032 Uiso 1 calc R .
C(B6_1 C 0.4160(2) 0.4514(3) 0.1332(2) 0.0245(11) Uani 1 d . .
H(B6_1 H 0.4218(2) 0.4669(3) 0.1042(2) 0.029 Uiso 1 calc R .
C(B7_1 C 0.4066(2) 0.6938(3) 0.2080(2) 0.0250(12) Uani 1 d . .
H(B7_1 H 0.4058(2) 0.7235(3) 0.1808(2) 0.030 Uiso 1 calc R .
C(B8_1 C 0.4071(2) 0.7162(3) 0.2528(2) 0.0239(11) Uani 1 d . .
H(B8_1 H 0.4063(2) 0.7646(3) 0.2627(2) 0.029 Uiso 1 calc R .
C(M1_1 C 0.4163(2) 0.6546(3) 0.3347(2) 0.0228(11) Uani 1 d . .
C(M2_1 C 0.4117(2) 0.4044(3) 0.3863(2) 0.0217(11) Uani 1 d . .
C(M3_1 C 0.4017(2) 0.3231(3) 0.2204(2) 0.0225(11) Uani 1 d . .
C(M4_1 C 0.4102(2) 0.5716(3) 0.1709(2) 0.0223(11) Uani 1 d . .
C11_1 C 0.4240(2) 0.7253(3) 0.3607(2) 0.0205(10) Uani 1 d . .
C12_1 C 0.3886(2) 0.7456(3) 0.3835(2) 0.0263(12) Uani 1 d . .
H12_1 H 0.3601(2) 0.7142(3) 0.3830(2) 0.032 Uiso 1 calc R .
C13_1 C 0.3952(2) 0.8119(3) 0.4069(2) 0.0291(13) Uani 1 d . .
H13_1 H 0.3705(2) 0.8259(3) 0.4217(2) 0.035 Uiso 1 calc R .
C14_1 C 0.4363(3) 0.8574(3) 0.4092(2) 0.0316(13) Uani 1 d . .
H14_1 H 0.4405(3) 0.9025(3) 0.4258(2) 0.038 Uiso 1 calc R .
C15_1 C 0.4724(3) 0.8372(3) 0.3870(2) 0.0319(13) Uani 1 d . .
H15_1 H 0.5013(3) 0.8686(3) 0.3886(2) 0.038 Uiso 1 calc R .
C16_1 C 0.4662(2) 0.7720(3) 0.3626(2) 0.0243(11) Uani 1 d . .
H16_1 H 0.4906(2) 0.7588(3) 0.3472(2) 0.029 Uiso 1 calc R .
C21_1 C 0.4162(2) 0.3694(3) 0.4343(2) 0.0198(10) Uani 1 d . .
C22_1 C 0.3805(2) 0.3885(3) 0.4571(2) 0.0266(12) Uani 1 d . .
H22_1 H 0.3541(2) 0.4255(3) 0.4425(2) 0.032 Uiso 1 calc R .
C23_1 C 0.3832(3) 0.3536(4) 0.5011(2) 0.0311(13) Uani 1 d . .
H23_1 H 0.3583(3) 0.3665(4) 0.5160(2) 0.037 Uiso 1 calc R .
C24_1 C 0.4217(3) 0.3009(3) 0.5227(2) 0.0309(13) Uani 1 d . .
H24_1 H 0.4234(3) 0.2775(3) 0.5527(2) 0.037 Uiso 1 calc R .
C25_1 C 0.4577(3) 0.2816(3) 0.5015(2) 0.0318(13) Uani 1 d . .
H25_1 H 0.4841(3) 0.2449(3) 0.5168(2) 0.038 Uiso 1 calc R .
C26_1 C 0.4557(2) 0.3160(3) 0.4571(2) 0.0264(12) Uani 1 d . .
H26_1 H 0.4811(2) 0.3031(3) 0.4427(2) 0.032 Uiso 1 calc R .
C31_1 C 0.4051(2) 0.2519(3) 0.1980(2) 0.0207(10) Uani 1 d . .
C32_1 C 0.3668(2) 0.2320(3) 0.1491(2) 0.0261(12) Uani 1 d . .
H32_1 H 0.3375(2) 0.2637(3) 0.1301(2) 0.031 Uiso 1 calc R .
C33_1 C 0.3713(3) 0.1664(4) 0.1283(2) 0.0338(14) Uani 1 d . .
H33_1 H 0.3452(3) 0.1534(4) 0.0953(2) 0.041 Uiso 1 calc R .
C34_1 C 0.4137(3) 0.1201(4) 0.1557(3) 0.038(2) Uani 1 d . .
H34_1 H 0.4171(3) 0.0754(4) 0.1414(3) 0.046 Uiso 1 calc R .
C35_1 C 0.4518(3) 0.1393(4) 0.2044(2) 0.0337(14) Uani 1 d . .
H35_1 H 0.4808(3) 0.1073(4) 0.2234(2) 0.040 Uiso 1 calc R .
C36_1 C 0.4475(2) 0.2040(3) 0.2249(2) 0.0270(12) Uani 1 d . .
H36_1 H 0.4738(2) 0.2164(3) 0.2580(2) 0.032 Uiso 1 calc R .
C41_1 C 0.4198(2) 0.6042(3) 0.1278(2) 0.0274(12) Uani 1 d . .
C42_1 C 0.3809(3) 0.6016(4) 0.0777(2) 0.0309(13) Uani 1 d . .
H42_1 H 0.3461(3) 0.5796(4) 0.0705(2) 0.037 Uiso 1 calc R .
C43_1 C 0.3914(3) 0.6303(4) 0.0380(2) 0.045(2) Uani 1 d . .
H43_1 H 0.3637(3) 0.6284(4) 0.0041(2) 0.054 Uiso 1 calc R .
C44_1 C 0.4416(4) 0.6613(6) 0.0475(3) 0.078(4) Uani 1 d . .
H44_1 H 0.4490(4) 0.6810(6) 0.0204(3) 0.094 Uiso 1 calc R .
C45_1 C 0.4812(5) 0.6637(7) 0.0967(3) 0.099(5) Uani 1 d . .
H45_1 H 0.5162(5) 0.6848(7) 0.1034(3) 0.119 Uiso 1 calc R .
C46_1 C 0.4709(3) 0.6355(5) 0.1369(3) 0.060(3) Uani 1 d . .
H46_1 H 0.4987(3) 0.6375(5) 0.1707(3) 0.072 Uiso 1 calc R .
Mo2_2 Mo 0.25055(2) 0.49862(3) 0.221813(15) 0.01504(9) Uani 1 d . .
N1_2 N 0.2512(2) 0.4776(3) 0.2937(2) 0.0191(9) Uani 1 d . .
N2_2 N 0.2464(2) 0.3880(3) 0.2062(2) 0.0207(9) Uani 1 d . .
N3_2 N 0.2514(2) 0.5198(3) 0.1504(2) 0.0195(9) Uani 1 d . .
N4_2 N 0.2538(2) 0.6084(3) 0.2372(2) 0.0189(9) Uani 1 d . .
C(A1_2 C 0.2505(2) 0.5286(3) 0.3276(2) 0.0212(11) Uani 1 d . .
C(A2_2 C 0.2463(2) 0.4111(3) 0.3121(2) 0.0229(11) Uani 1 d . .
C(A3_2 C 0.2492(2) 0.3356(3) 0.2410(2) 0.0222(11) Uani 1 d . .
C(A4_2 C 0.2498(2) 0.3575(3) 0.1640(2) 0.0219(11) Uani 1 d . .
C(A5_2 C 0.2461(2) 0.4692(3) 0.1137(2) 0.0233(11) Uani 1 d . .
C(A6_2 C 0.2491(2) 0.5867(3) 0.1294(2) 0.0203(10) Uani 1 d . .
C(A7_2 C 0.2591(2) 0.6610(3) 0.2059(2) 0.0225(11) Uani 1 d . .
C(A8_2 C 0.2597(2) 0.6391(3) 0.2822(2) 0.0216(11) Uani 1 d . .
C(B1_2 C 0.2426(2) 0.4932(3) 0.3689(2) 0.0230(11) Uani 1 d . .
H(B1_2 H 0.2398(2) 0.5158(3) 0.3974(2) 0.028 Uiso 1 calc R .
C(B2_2 C 0.2399(2) 0.4217(3) 0.3594(2) 0.0240(11) Uani 1 d . .
H(B2_2 H 0.2348(2) 0.3852(3) 0.3802(2) 0.029 Uiso 1 calc R .
C(B3_2 C 0.2564(2) 0.2684(3) 0.2199(2) 0.0244(11) Uani 1 d . .
H(B3_2 H 0.2607(2) 0.2228(3) 0.2358(2) 0.029 Uiso 1 calc R .
C(B4_2 C 0.2560(2) 0.2818(3) 0.1729(2) 0.0246(11) Uani 1 d . .
H(B4_2 H 0.2593(2) 0.2471(3) 0.1501(2) 0.030 Uiso 1 calc R .
C(B5_2 C 0.2382(2) 0.5063(3) 0.0673(2) 0.0255(12) Uani 1 d . .
H(B5_2 H 0.2324(2) 0.4848(3) 0.0355(2) 0.031 Uiso 1 calc R .
C(B6_2 C 0.2407(2) 0.5773(3) 0.0771(2) 0.0238(11) Uani 1 d . .
H(B6_2 H 0.2373(2) 0.6145(3) 0.0534(2) 0.029 Uiso 1 calc R .
C(B7_2 C 0.2705(2) 0.7278(3) 0.2335(2) 0.0218(11) Uani 1 d . .
H(B7_2 H 0.2765(2) 0.7729(3) 0.2213(2) 0.026 Uiso 1 calc R .
C(B8_2 C 0.2711(2) 0.7141(3) 0.2801(2) 0.0244(11) Uani 1 d . .
H(B8_2 H 0.2779(2) 0.7480(3) 0.3067(2) 0.029 Uiso 1 calc R .
C(M1_2 C 0.2562(2) 0.6028(3) 0.3240(2) 0.0179(10) Uani 1 d . .
C(M2_2 C 0.2471(2) 0.3449(3) 0.2885(2) 0.0243(11) Uani 1 d . .
C(M3_2 C 0.2474(2) 0.3945(3) 0.1205(2) 0.0229(11) Uani 1 d . .
C(M4_2 C 0.2543(2) 0.6522(3) 0.1556(2) 0.0232(11) Uani 1 d . .
C11_2 C 0.2595(2) 0.6483(3) 0.3683(2) 0.0212(11) Uani 1 d . .
C12_2 C 0.2994(2) 0.6338(3) 0.4174(2) 0.0265(12) Uani 1 d . .
H12_2 H 0.3235(2) 0.5940(3) 0.4231(2) 0.032 Uiso 1 calc R .
C13_2 C 0.3035(3) 0.6780(4) 0.4575(2) 0.0323(13) Uani 1 d . .
H13_2 H 0.3308(3) 0.6681(4) 0.4907(2) 0.039 Uiso 1 calc R .
C14_2 C 0.2686(3) 0.7362(4) 0.4504(2) 0.0332(14) Uani 1 d . .
H14_2 H 0.2716(3) 0.7656(4) 0.4784(2) 0.040 Uiso 1 calc R .
C15_2 C 0.2292(3) 0.7510(4) 0.4017(2) 0.0324(13) Uani 1 d . .
H15_2 H 0.2052(3) 0.7909(4) 0.3962(2) 0.039 Uiso 1 calc R .
C16_2 C 0.2251(2) 0.7071(3) 0.3610(2) 0.0241(11) Uani 1 d . .
H16_2 H 0.1983(2) 0.7177(3) 0.3278(2) 0.029 Uiso 1 calc R .
C21_2 C 0.2475(2) 0.2794(3) 0.3182(2) 0.0265(12) Uani 1 d . .
C22_2 C 0.2092(3) 0.2247(4) 0.2969(3) 0.038(2) Uani 1 d . .
H22_2 H 0.1813(3) 0.2297(4) 0.2634(3) 0.046 Uiso 1 calc R .
C23_2 C 0.2117(4) 0.1623(5) 0.3247(3) 0.058(2) Uani 1 d . .
H23_2 H 0.1850(4) 0.1256(5) 0.3102(3) 0.069 Uiso 1 calc R .
C24_2 C 0.2525(4) 0.1538(5) 0.3730(3) 0.061(2) Uani 1 d . .
H24_2 H 0.2543(4) 0.1112(5) 0.3917(3) 0.073 Uiso 1 calc R .
C25_2 C 0.2910(3) 0.2080(4) 0.3941(3) 0.043(2) Uani 1 d . .
H25_2 H 0.3194(3) 0.2024(4) 0.4274(3) 0.051 Uiso 1 calc R .
C26_2 C 0.2882(3) 0.2697(3) 0.3673(2) 0.0288(12) Uani 1 d . .
H26_2 H 0.3146(3) 0.3065(3) 0.3824(2) 0.035 Uiso 1 calc R .
C31_2 C 0.2472(2) 0.3497(3) 0.0774(2) 0.0264(12) Uani 1 d . .
C32_2 C 0.2106(2) 0.2928(3) 0.0580(2) 0.0291(13) Uani 1 d . .
H32_2 H 0.1842(2) 0.2832(3) 0.0718(2) 0.035 Uiso 1 calc R .
C33_2 C 0.2116(3) 0.2500(4) 0.0192(2) 0.0364(15) Uani 1 d . .
H33_2 H 0.1859(3) 0.2118(4) 0.0066(2) 0.044 Uiso 1 calc R .
C34_2 C 0.2501(3) 0.2627(4) -0.0013(3) 0.044(2) Uani 1 d . .
H34_2 H 0.2513(3) 0.2327(4) -0.0276(3) 0.053 Uiso 1 calc R .
C35_2 C 0.2866(3) 0.3190(4) 0.0166(2) 0.037(2) Uani 1 d . .
H35_2 H 0.3130(3) 0.3281(4) 0.0026(2) 0.044 Uiso 1 calc R .
C36_2 C 0.2849(2) 0.3627(4) 0.0554(2) 0.0279(12) Uani 1 d . .
H36_2 H 0.3098(2) 0.4020(4) 0.0671(2) 0.034 Uiso 1 calc R .
C41_2 C 0.2559(2) 0.7179(3) 0.1273(2) 0.0265(12) Uani 1 d . .
C42_2 C 0.2949(2) 0.7250(4) 0.1059(2) 0.0336(14) Uani 1 d . .
H42_2 H 0.3198(2) 0.6867(4) 0.1092(2) 0.040 Uiso 1 calc R .
C43_2 C 0.2979(3) 0.7861(5) 0.0804(2) 0.049(2) Uani 1 d . .
H43_2 H 0.3251(3) 0.7902(5) 0.0668(2) 0.058 Uiso 1 calc R .
C44_2 C 0.2613(4) 0.8411(5) 0.0746(3) 0.061(3) Uani 1 d . .
H44_2 H 0.2624(4) 0.8826(5) 0.0559(3) 0.073 Uiso 1 calc R .
C45_2 C 0.2232(3) 0.8368(4) 0.0955(3) 0.052(2) Uani 1 d . .
H45_2 H 0.1990(3) 0.8759(4) 0.0924(3) 0.062 Uiso 1 calc R .
C46_2 C 0.2197(3) 0.7755(4) 0.1213(2) 0.0338(14) Uani 1 d . .
H46_2 H 0.1926(3) 0.7725(4) 0.1350(2) 0.041 Uiso 1 calc R .
Mo3_3 Mo 0.08768(2) 0.50409(3) 0.16000(2) 0.01919(10) Uani 1 d . .
N1_3 N 0.0971(2) 0.5399(3) 0.2321(2) 0.0219(9) Uani 1 d . .
N2_3 N 0.0953(2) 0.3979(3) 0.1860(2) 0.0239(10) Uani 1 d . .
N3_3 N 0.0941(2) 0.4685(3) 0.0937(2) 0.0212(9) Uani 1 d . .
N4_3 N 0.0982(2) 0.6089(2) 0.1407(2) 0.0206(9) Uani 1 d . .
C(A1_3 C 0.1014(2) 0.6095(3) 0.2481(2) 0.0245(11) Uani 1 d . .
C(A2_3 C 0.0984(2) 0.4965(4) 0.2711(2) 0.0282(12) Uani 1 d . .
C(A3_3 C 0.0889(2) 0.3777(3) 0.2295(2) 0.0263(12) Uani 1 d . .
C(A4_3 C 0.0883(2) 0.3391(3) 0.1555(2) 0.0251(12) Uani 1 d . .
C(A5_3 C 0.0946(2) 0.3978(3) 0.0800(2) 0.0253(12) Uani 1 d . .
C(A6_3 C 0.0966(2) 0.5113(3) 0.0552(2) 0.0212(10) Uani 1 d . .
C(A7_3 C 0.0919(2) 0.6309(3) 0.0926(2) 0.0225(11) Uani 1 d . .
C(A8_3 C 0.0944(2) 0.6688(3) 0.1671(2) 0.0228(11) Uani 1 d . .
C(B1_3 C 0.1081(2) 0.6110(4) 0.3004(2) 0.0284(12) Uani 1 d . .
H(B1_3 H 0.1130(2) 0.6523(4) 0.3211(2) 0.034 Uiso 1 calc R .
C(B2_3 C 0.1060(2) 0.5420(4) 0.3145(2) 0.0303(13) Uani 1 d . .
H(B2_3 H 0.1090(2) 0.5263(4) 0.3470(2) 0.036 Uiso 1 calc R .
C(B3_3 C 0.0768(2) 0.3024(4) 0.2256(2) 0.0314(13) Uani 1 d . .
H(B3_3 H 0.0704(2) 0.2740(4) 0.2501(2) 0.038 Uiso 1 calc R .
C(B4_3 C 0.0764(2) 0.2793(3) 0.1808(2) 0.0294(13) Uani 1 d . .
H(B4_3 H 0.0695(2) 0.2317(3) 0.1683(2) 0.035 Uiso 1 calc R .
C(B5_3 C 0.0994(2) 0.3973(3) 0.0316(2) 0.0279(12) Uani 1 d . .
H(B5_3 H 0.1012(2) 0.3558(3) 0.0131(2) 0.034 Uiso 1 calc R .
C(B6_3 C 0.1011(2) 0.4649(3) 0.0173(2) 0.0285(12) Uani 1 d . .
H(B6_3 H 0.1046(2) 0.4797(3) -0.0129(2) 0.034 Uiso 1 calc R .
C(B7_3 C 0.0823(2) 0.7066(3) 0.0884(2) 0.0259(12) Uani 1 d . .
H(B7_3 H 0.0760(2) 0.7353(3) 0.0593(2) 0.031 Uiso 1 calc R .
C(B8_3 C 0.0838(2) 0.7295(3) 0.1341(2) 0.0292(13) Uani 1 d . .
H(B8_3 H 0.0787(2) 0.7774(3) 0.1425(2) 0.035 Uiso 1 calc R .
C(M1_3 C 0.0983(2) 0.6703(3) 0.2178(2) 0.0242(11) Uani 1 d . .
C(M2_3 C 0.0915(2) 0.4225(3) 0.2697(2) 0.0270(12) Uani 1 d . .
C(M3_3 C 0.0900(2) 0.3383(3) 0.1070(2) 0.0252(12) Uani 1 d . .
C(M4_3 C 0.0936(2) 0.5861(3) 0.0538(2) 0.0228(11) Uani 1 d . .
C11_3 C 0.0979(2) 0.7423(3) 0.2398(2) 0.0264(12) Uani 1 d . .
C12_3 C 0.0589(3) 0.7596(4) 0.2590(2) 0.0323(14) Uani 1 d . .
H12_3 H 0.0322(3) 0.7250(4) 0.2583(2) 0.039 Uiso 1 calc R .
C13_3 C 0.0588(3) 0.8274(4) 0.2795(3) 0.039(2) Uani 1 d . .
H13_3 H 0.0321(3) 0.8387(4) 0.2926(3) 0.047 Uiso 1 calc R .
C14_3 C 0.0971(3) 0.8777(4) 0.2807(3) 0.049(2) Uani 1 d . .
H14_3 H 0.0968(3) 0.9237(4) 0.2947(3) 0.058 Uiso 1 calc R .
C15_3 C 0.1362(3) 0.8616(4) 0.2615(3) 0.047(2) Uani 1 d . .
H15_3 H 0.1625(3) 0.8967(4) 0.2621(3) 0.057 Uiso 1 calc R .
C16_3 C 0.1369(3) 0.7942(4) 0.2415(2) 0.0337(14) Uani 1 d . .
H16_3 H 0.1640(3) 0.7831(4) 0.2288(2) 0.040 Uiso 1 calc R .
C21_3 C 0.0854(3) 0.3867(4) 0.3142(2) 0.0300(13) Uani 1 d . .
C22_3 C 0.0435(3) 0.4085(4) 0.3291(3) 0.041(2) Uani 1 d . .
H22_3 H 0.0191(3) 0.4460(4) 0.3114(3) 0.049 Uiso 1 calc R .
C23_3 C 0.0378(4) 0.3752(5) 0.3700(3) 0.057(2) Uani 1 d . .
H23_3 H 0.0087(4) 0.3885(5) 0.3796(3) 0.069 Uiso 1 calc R .
C24_3 C 0.0746(4) 0.3229(6) 0.3961(4) 0.070(3) Uani 1 d . .
H24_3 H 0.0711(4) 0.3009(6) 0.4245(4) 0.084 Uiso 1 calc R .
C25_3 C 0.1163(4) 0.3012(5) 0.3825(3) 0.055(2) Uani 1 d . .
H25_3 H 0.1411(4) 0.2644(5) 0.4010(3) 0.066 Uiso 1 calc R .
C26_3 C 0.1219(3) 0.3335(4) 0.3413(2) 0.038(2) Uani 1 d . .
H26_3 H 0.1508(3) 0.3191(4) 0.3317(2) 0.046 Uiso 1 calc R .
C31_3 C 0.0830(2) 0.2668(3) 0.0816(2) 0.0280(12) Uani 1 d . .
C32_3 C 0.0403(3) 0.2561(4) 0.0332(2) 0.036(2) Uani 1 d . .
H32_3 H 0.0151(3) 0.2938(4) 0.0170(2) 0.044 Uiso 1 calc R .
C33_3 C 0.0348(3) 0.1905(4) 0.0090(3) 0.045(2) Uani 1 d . .
H33_3 H 0.0056(3) 0.1835(4) -0.0237(3) 0.055 Uiso 1 calc R .
C34_3 C 0.0710(3) 0.1353(4) 0.0317(3) 0.046(2) Uani 1 d . .
H34_3 H 0.0670(3) 0.0906(4) 0.0148(3) 0.055 Uiso 1 calc R .
C35_3 C 0.1137(3) 0.1458(4) 0.0798(3) 0.0376(15) Uani 1 d . .
H35_3 H 0.1389(3) 0.1081(4) 0.0956(3) 0.045 Uiso 1 calc R .
C36_3 C 0.1193(2) 0.2110(3) 0.1046(2) 0.0317(13) Uani 1 d . .
H36_3 H 0.1482(2) 0.2175(3) 0.1375(2) 0.038 Uiso 1 calc R .
C41_3 C 0.0924(2) 0.6225(3) 0.0067(2) 0.0257(12) Uani 1 d . .
C42_3 C 0.0544(2) 0.6029(3) -0.0418(2) 0.0249(11) Uani 1 d . .
H42_3 H 0.0278(2) 0.5668(3) -0.0454(2) 0.030 Uiso 1 calc R .
C43_3 C 0.0551(2) 0.6354(3) -0.0847(2) 0.0280(12) Uani 1 d . .
H43_3 H 0.0291(2) 0.6214(3) -0.1176(2) 0.034 Uiso 1 calc R .
C44_3 C 0.0934(3) 0.6883(4) -0.0802(2) 0.0361(15) Uani 1 d . .
H44_3 H 0.0941(3) 0.7100(4) -0.1099(2) 0.043 Uiso 1 calc R .
C45_3 C 0.1307(3) 0.7094(4) -0.0327(2) 0.038(2) Uani 1 d . .
H45_3 H 0.1567(3) 0.7461(4) -0.0295(2) 0.045 Uiso 1 calc R .
C46_3 C 0.1301(2) 0.6767(4) 0.0108(2) 0.0307(13) Uani 1 d . .
H46_3 H 0.1557(2) 0.6915(4) 0.0435(2) 0.037 Uiso 1 calc R .
O1_3 O 0.48251(14) 0.4877(2) 0.30345(14) 0.0234(8) Uani 1 d . .
O2_3 O 0.32615(13) 0.4936(2) 0.24921(12) 0.0161(7) Uani 1 d . .
O3_3 O 0.17545(13) 0.5015(2) 0.19314(12) 0.0185(7) Uani 1 d . .
O4_3 O 0.01788(15) 0.5054(2) 0.13461(15) 0.0275(9) Uani 1 d . .
C1_4 C -0.0493(11) 0.9043(20) -0.2905(13) 0.105(19) Uani 0.30(2) d PD .
C2_4 C -0.0485(4) 0.8588(6) -0.3375(4) 0.075(3) Uani 1 d D .
C3_4 C -0.0937(4) 0.8939(6) -0.3883(4) 0.069(3) Uani 1 d . .
H3A_4 H -0.0758(4) 0.9107(6) -0.4107(4) 0.083 Uiso 1 calc R .
H3B_4 H -0.1223(4) 0.8581(6) -0.4073(4) 0.083 Uiso 1 calc R .
C4_4 C -0.1186(3) 0.9530(5) -0.3738(3) 0.054(2) Uani 1 d . .
H4A_4 H -0.0907(3) 0.9913(5) -0.3596(3) 0.065 Uiso 1 calc R .
H4B_4 H -0.1298(3) 0.9372(5) -0.3464(3) 0.065 Uiso 1 calc R .
C5_4 C -0.1695(4) 0.9839(5) -0.4179(3) 0.060(2) Uani 1 d . .
H5A_4 H -0.1946(4) 0.9440(5) -0.4358(3) 0.072 Uiso 1 calc R .
H5B_4 H -0.1573(4) 1.0071(5) -0.4425(3) 0.072 Uiso 1 calc R .
C6_4 C -0.2022(4) 1.0387(6) -0.4010(4) 0.073(3) Uani 1 d . .
C7_4 C -0.2547(4) 1.0605(6) -0.4439(4) 0.051(4) Uani 0.70(2) d P .
Cl1_4 Cl -0.0909(2) 0.0658(2) -0.0791(2) 0.0433(10) Uani 0.491(5) d P .
O5_4 O -0.1089(6) 0.0585(9) -0.1367(5) 0.076(4) Uani 0.491(5) d P .
O6_4 O -0.0936(5) 0.1367(6) -0.0623(7) 0.090(6) Uani 0.491(5) d P .
O7_4 O -0.1311(4) 0.0239(5) -0.0696(5) 0.056(3) Uani 0.491(5) d P .
O8_4 O -0.0386(5) 0.0348(7) -0.0571(7) 0.078(5) Uani 0.491(5) d P .
OW1_4 O -0.1487(19) -0.0030(26) -0.1791(18) 0.049(17) Uiso 0.12(2) d P .
OW2_4 O -0.0779(20) 0.0611(24) -0.0924(19) 0.168(19) Uiso 0.38(2) d P .
OW3_4 O -0.0823(18) 0.0666(24) -0.0262(17) 0.054(15) Uiso 0.13(2) d P .
Cl2_4 Cl 0.4125(2) 0.4474(2) -0.0113(2) 0.0424(10) Uani 0.509(5) d PD .
O9_4 O 0.4568(6) 0.4723(10) 0.0320(6) 0.100(5) Uani 0.509(5) d PD .
O10_4 O 0.4353(10) 0.4071(14) -0.0368(6) 0.170(12) Uani 0.509(5) d PD .
O11_4 O 0.3816(14) 0.4170(20) 0.0051(8) 0.259(23) Uani 0.509(5) d PD .
O12_4 O 0.3876(13) 0.5017(10) -0.0413(7) 0.181(13) Uani 0.509(5) d PD .
OW4_4 O 0.4048(3) 0.4232(6) -0.1006(3) 0.035(2) Uani 0.491(5) d P .
OW5_4 O 0.4084(4) 0.4201(8) 0.0017(5) 0.033(2) Uiso 0.491(5) d P .
C8_4 C 0.4170(5) 0.9131(7) 0.1099(5) 0.080(4) Uani 0.80 d PD .
Cl3A_4 Cl 0.4471(3) 0.8268(4) 0.1211(3) 0.059(2) Uani 0.510(11) d P .
Cl4A_4 Cl 0.4223(3) 0.9544(3) 0.0611(2) 0.077(2) Uani 0.510(11) d P .
Cl3B_4 Cl 0.4447(6) 0.8373(12) 0.0996(8) 0.106(7) Uani 0.290(11) d PD .
Cl4B_4 Cl 0.3743(8) 0.9655(6) 0.0528(3) 0.102(7) Uani 0.290(11) d PD .
C9A_4 C 0.0833(8) 0.8916(15) -0.0566(9) 0.076(7) Uiso 0.410(6) d PD .
Cl5A_4 Cl 0.0227(2) 0.8808(4) -0.1146(2) 0.130(2) Uani 0.744(7) d PD .
Cl6A_4 Cl 0.1469(3) 0.8834(3) -0.0591(2) 0.075(2) Uani 0.410(6) d PD .
C9B_4 C -0.0383(11) 0.9280(16) -0.1542(8) 0.071(8) Uiso 0.334(9) d PD .
C9C_4 C -0.0837(11) 0.9561(21) -0.1797(12) 0.070(11) Uiso 0.256(7) d PD .
Cl5B_4 Cl -0.0542(2) 0.9153(3) -0.2195(2) 0.088(2) Uani 0.590(6) d PD .
Cl6B_4 Cl -0.1539(6) 0.9421(9) -0.2077(4) 0.100(5) Uani 0.256(7) d PD .
C10_4 C 0.2115(7) 1.0360(8) 0.0194(7) 0.049(5) Uani 0.40 d PD .
Cl7_4 Cl 0.2832(3) 1.0189(3) 0.0235(3) 0.070(2) Uani 0.40 d PD .
Cl8A_4 Cl 0.1741(3) 1.0694(3) -0.0366(3) 0.052(2) Uani 0.30 d PD .
Cl8B_4 Cl 0.1606(12) 0.9943(17) -0.0377(10) 0.086(8) Uiso 0.10 d PD .
OW6_4 O 0.2361(7) 1.0526(7) -0.0058(5) 0.090(4) Uani 0.60 d P .
OW7_4 O 0.1219(14) 0.9576(20) -0.0253(14) 0.075(9) Uiso 0.20 d P .
OW8_4 O 0.1739(6) 0.9216(8) -0.0482(5) 0.047(3) Uiso 0.40 d P .
C11_4 C -0.2267(18) 0.9783(18) -0.1799(10) 0.115(17) Uani 0.359(6) d P .
Cl9_4 Cl -0.2732(3) 0.9201(4) -0.1650(3) 0.063(2) Uani 0.359(6) d P .
Cl10_4 Cl -0.1973(4) 0.9256(4) -0.2153(3) 0.079(3) Uani 0.359(6) d P .
C12_4 C 0.3287(17) 0.4802(15) -0.1546(12) 0.152(17) Uani 0.425(7) d PD .
Cl11_4 Cl 0.2949(3) 0.5573(5) -0.1854(3) 0.109(3) Uani 0.425(7) d PD .
Cl12_4 Cl 0.3485(5) 0.4216(6) -0.1910(4) 0.140(5) Uani 0.425(7) d PD .
C13_4 C 0.3830(11) -0.0593(28) 0.2502(16) 0.189(23) Uiso 0.420(7) d PD .
Cl13_4 Cl 0.3407(3) -0.1078(4) 0.1946(3) 0.083(3) Uani 0.420(7) d PD .
Cl14_4 Cl 0.4515(3) -0.0840(6) 0.2581(3) 0.109(4) Uani 0.420(7) d PD .
OW9_4 O 0.3936(6) -0.0953(9) 0.2092(7) 0.128(7) Uani 0.580(7) d P .
OW10_4 O 0.4326(9) -0.0115(11) 0.2899(8) 0.148(8) Uani 0.580(7) d P .

loop_
_atom_type_symbol
_atom_type_description
_atom_type_scat_dispersion_real
_atom_type_scat_dispersion_imag
_atom_type_scat_source
Mo Mo -1.6832 0.6857 'International Tables Vol C Tables 4.2.6.8 and 6.1.1.4'
O O 0.0106 0.0060 'International Tables Vol C Tables 4.2.6.8 and 6.1.1.4'
N N 0.0061 0.0033 'International Tables Vol C Tables 4.2.6.8 and 6.1.1.4'
C C 0.0033 0.0016 'International Tables Vol C Tables 4.2.6.8 and 6.1.1.4'
Cl Cl 0.1484 0.1585 'International Tables Vol C Tables 4.2.6.8 and 6.1.1.4'
H H 0.0000 0.0000 'International Tables Vol C Tables 4.2.6.8 and 6.1.1.4'

loop_
_geom_angle_atom_site_label_1
_geom_angle_atom_site_label_2
_geom_angle_atom_site_label_3
_geom_angle
_geom_angle_site_symmetry_1
_geom_angle_site_symmetry_3
_geom_angle_publ_flag
O1_3 Mo1_1 N3_1 95.9(2) . . ?
O1_3 Mo1_1 N4_1 93.5(2) . . ?
N3_1 Mo1_1 N4_1 89.6(2) . . ?
O1_3 Mo1_1 N1_1 94.2(2) . . ?
N3_1 Mo1_1 N1_1 169.9(2) . . ?
N4_1 Mo1_1 N1_1 89.7(2) . . ?
O1_3 Mo1_1 N2_1 95.9(2) . . ?
N3_1 Mo1_1 N2_1 89.1(2) . . ?
N4_1 Mo1_1 N2_1 170.6(2) . . ?
N1_1 Mo1_1 N2_1 89.9(2) . . ?
O1_3 Mo1_1 O2_3 178.0(2) . . ?
N3_1 Mo1_1 O2_3 85.10(15) . . ?
N4_1 Mo1_1 O2_3 84.8(2) . . ?
N1_1 Mo1_1 O2_3 84.80(14) . . ?
N2_1 Mo1_1 O2_3 85.7(2) . . ?
C(A2_1 N1_1 C(A1_1 108.1(4) . . ?
C(A2_1 N1_1 Mo1_1 124.3(4) . . ?
C(A1_1 N1_1 Mo1_1 124.2(3) . . ?
C(A4_1 N2_1 C(A3_1 108.0(5) . . ?
C(A4_1 N2_1 Mo1_1 126.3(4) . . ?
C(A3_1 N2_1 Mo1_1 125.6(4) . . ?
C(A6_1 N3_1 C(A5_1 107.8(4) . . ?
C(A6_1 N3_1 Mo1_1 124.4(4) . . ?
C(A5_1 N3_1 Mo1_1 124.6(4) . . ?
C(A8_1 N4_1 C(A7_1 107.9(5) . . ?
C(A8_1 N4_1 Mo1_1 126.1(3) . . ?
C(A7_1 N4_1 Mo1_1 125.8(4) . . ?
N1_1 C(A1_1 C(M1_1 126.6(5) . . ?
N1_1 C(A1_1 C(B1_1 108.0(5) . . ?
C(M1_1 C(A1_1 C(B1_1 125.3(5) . . ?
N1_1 C(A2_1 C(M2_1 126.4(5) . . ?
N1_1 C(A2_1 C(B2_1 108.6(5) . . ?
C(M2_1 C(A2_1 C(B2_1 124.8(5) . . ?
N2_1 C(A3_1 C(M2_1 125.8(5) . . ?
N2_1 C(A3_1 C(B3_1 108.3(5) . . ?
C(M2_1 C(A3_1 C(B3_1 125.9(5) . . ?
N2_1 C(A4_1 C(M3_1 125.4(5) . . ?
N2_1 C(A4_1 C(B4_1 108.0(5) . . ?
C(M3_1 C(A4_1 C(B4_1 126.6(5) . . ?
C(M3_1 C(A5_1 N3_1 126.6(5) . . ?
C(M3_1 C(A5_1 C(B5_1 125.9(5) . . ?
N3_1 C(A5_1 C(B5_1 107.4(5) . . ?
N3_1 C(A6_1 C(M4_1 125.4(5) . . ?
N3_1 C(A6_1 C(B6_1 108.7(5) . . ?
C(M4_1 C(A6_1 C(B6_1 125.8(5) . . ?
N4_1 C(A7_1 C(M4_1 125.1(5) . . ?
N4_1 C(A7_1 C(B7_1 108.0(5) . . ?
C(M4_1 C(A7_1 C(B7_1 126.9(5) . . ?
N4_1 C(A8_1 C(M1_1 125.6(5) . . ?
N4_1 C(A8_1 C(B8_1 108.5(5) . . ?
C(M1_1 C(A8_1 C(B8_1 125.7(5) . . ?
C(B2_1 C(B1_1 C(A1_1 107.9(5) . . ?
C(B1_1 C(B2_1 C(A2_1 107.4(5) . . ?
C(B4_1 C(B3_1 C(A3_1 107.8(5) . . ?
C(B3_1 C(B4_1 C(A4_1 107.9(5) . . ?
C(B6_1 C(B5_1 C(A5_1 108.4(5) . . ?
C(B5_1 C(B6_1 C(A6_1 107.7(5) . . ?
C(B8_1 C(B7_1 C(A7_1 107.7(5) . . ?
C(B7_1 C(B8_1 C(A8_1 107.8(5) . . ?
C(A1_1 C(M1_1 C(A8_1 125.2(5) . . ?
C(A1_1 C(M1_1 C11_1 117.4(5) . . ?
C(A8_1 C(M1_1 C11_1 117.4(5) . . ?
C(A3_1 C(M2_1 C(A2_1 125.6(5) . . ?
C(A3_1 C(M2_1 C21_1 117.9(5) . . ?
C(A2_1 C(M2_1 C21_1 116.5(5) . . ?
C(A5_1 C(M3_1 C(A4_1 126.0(5) . . ?
C(A5_1 C(M3_1 C31_1 116.8(5) . . ?
C(A4_1 C(M3_1 C31_1 117.1(5) . . ?
C(A7_1 C(M4_1 C(A6_1 127.1(5) . . ?
C(A7_1 C(M4_1 C41_1 118.3(5) . . ?
C(A6_1 C(M4_1 C41_1 114.4(5) . . ?
C12_1 C11_1 C16_1 119.2(5) . . ?
C12_1 C11_1 C(M1_1 119.6(5) . . ?
C16_1 C11_1 C(M1_1 121.1(5) . . ?
C13_1 C12_1 C11_1 119.6(5) . . ?
C14_1 C13_1 C12_1 121.5(6) . . ?
C13_1 C14_1 C15_1 119.2(6) . . ?
C16_1 C15_1 C14_1 120.5(6) . . ?
C15_1 C16_1 C11_1 119.8(5) . . ?
C22_1 C21_1 C26_1 118.9(5) . . ?
C22_1 C21_1 C(M2_1 120.4(5) . . ?
C26_1 C21_1 C(M2_1 120.7(5) . . ?
C21_1 C22_1 C23_1 120.6(5) . . ?
C24_1 C23_1 C22_1 120.1(6) . . ?
C23_1 C24_1 C25_1 120.6(6) . . ?
C24_1 C25_1 C26_1 120.3(6) . . ?
C21_1 C26_1 C25_1 119.6(6) . . ?
C36_1 C31_1 C32_1 118.2(5) . . ?
C36_1 C31_1 C(M3_1 120.6(5) . . ?
C32_1 C31_1 C(M3_1 121.2(5) . . ?
C33_1 C32_1 C31_1 120.5(5) . . ?
C34_1 C33_1 C32_1 120.0(6) . . ?
C33_1 C34_1 C35_1 119.8(6) . . ?
C36_1 C35_1 C34_1 120.3(6) . . ?
C35_1 C36_1 C31_1 121.1(5) . . ?
C42_1 C41_1 C46_1 117.6(6) . . ?
C42_1 C41_1 C(M4_1 122.7(5) . . ?
C46_1 C41_1 C(M4_1 119.6(5) . . ?
C43_1 C42_1 C41_1 121.8(6) . . ?
C44_1 C43_1 C42_1 120.0(6) . . ?
C43_1 C44_1 C45_1 119.3(7) . . ?
C44_1 C45_1 C46_1 121.0(7) . . ?
C45_1 C46_1 C41_1 120.2(7) . . ?
O3_3 Mo2_2 O2_3 178.2(2) . . ?
O3_3 Mo2_2 N1_2 91.3(2) . . ?
O2_3 Mo2_2 N1_2 89.8(2) . . ?
O3_3 Mo2_2 N4_2 90.6(2) . . ?
O2_3 Mo2_2 N4_2 90.9(2) . . ?
N1_2 Mo2_2 N4_2 89.6(2) . . ?
O3_3 Mo2_2 N3_2 89.7(2) . . ?
O2_3 Mo2_2 N3_2 89.2(2) . . ?
N1_2 Mo2_2 N3_2 179.0(2) . . ?
N4_2 Mo2_2 N3_2 90.3(2) . . ?
O3_3 Mo2_2 N2_2 88.8(2) . . ?
O2_3 Mo2_2 N2_2 89.7(2) . . ?
N1_2 Mo2_2 N2_2 90.2(2) . . ?
N4_2 Mo2_2 N2_2 179.4(2) . . ?
N3_2 Mo2_2 N2_2 89.9(2) . . ?
C(A1_2 N1_2 C(A2_2 109.0(4) . . ?
C(A1_2 N1_2 Mo2_2 125.0(4) . . ?
C(A2_2 N1_2 Mo2_2 125.7(4) . . ?
C(A4_2 N2_2 C(A3_2 109.9(5) . . ?
C(A4_2 N2_2 Mo2_2 125.2(4) . . ?
C(A3_2 N2_2 Mo2_2 124.0(4) . . ?
C(A5_2 N3_2 C(A6_2 108.3(4) . . ?
C(A5_2 N3_2 Mo2_2 125.4(4) . . ?
C(A6_2 N3_2 Mo2_2 125.7(4) . . ?
C(A8_2 N4_2 C(A7_2 108.4(5) . . ?
C(A8_2 N4_2 Mo2_2 126.2(4) . . ?
C(A7_2 N4_2 Mo2_2 124.7(4) . . ?
N1_2 C(A1_2 C(M1_2 127.2(5) . . ?
N1_2 C(A1_2 C(B1_2 108.2(5) . . ?
C(M1_2 C(A1_2 C(B1_2 124.6(5) . . ?
N1_2 C(A2_2 C(M2_2 125.7(5) . . ?
N1_2 C(A2_2 C(B2_2 107.6(5) . . ?
C(M2_2 C(A2_2 C(B2_2 126.8(5) . . ?
N2_2 C(A3_2 C(M2_2 127.3(5) . . ?
N2_2 C(A3_2 C(B3_2 107.0(5) . . ?
C(M2_2 C(A3_2 C(B3_2 125.7(5) . . ?
N2_2 C(A4_2 C(M3_2 125.8(5) . . ?
N2_2 C(A4_2 C(B4_2 107.2(5) . . ?
C(M3_2 C(A4_2 C(B4_2 127.0(5) . . ?
N3_2 C(A5_2 C(M3_2 125.8(5) . . ?
N3_2 C(A5_2 C(B5_2 107.9(5) . . ?
C(M3_2 C(A5_2 C(B5_2 126.3(5) . . ?
N3_2 C(A6_2 C(M4_2 125.0(5) . . ?
N3_2 C(A6_2 C(B6_2 107.9(5) . . ?
C(M4_2 C(A6_2 C(B6_2 127.1(5) . . ?
N4_2 C(A7_2 C(M4_2 126.5(5) . . ?
N4_2 C(A7_2 C(B7_2 108.2(5) . . ?
C(M4_2 C(A7_2 C(B7_2 125.3(5) . . ?
N4_2 C(A8_2 C(M1_2 125.5(5) . . ?
N4_2 C(A8_2 C(B8_2 108.3(5) . . ?
C(M1_2 C(A8_2 C(B8_2 126.2(5) . . ?
C(B2_2 C(B1_2 C(A1_2 107.5(5) . . ?
C(B1_2 C(B2_2 C(A2_2 107.7(5) . . ?
C(B4_2 C(B3_2 C(A3_2 107.8(5) . . ?
C(B3_2 C(B4_2 C(A4_2 108.1(5) . . ?
C(B6_2 C(B5_2 C(A5_2 107.7(5) . . ?
C(B5_2 C(B6_2 C(A6_2 108.2(5) . . ?
C(B8_2 C(B7_2 C(A7_2 107.2(5) . . ?
C(B7_2 C(B8_2 C(A8_2 107.9(5) . . ?
C(A1_2 C(M1_2 C(A8_2 125.6(5) . . ?
C(A1_2 C(M1_2 C11_2 118.0(5) . . ?
C(A8_2 C(M1_2 C11_2 116.5(5) . . ?
C(A3_2 C(M2_2 C(A2_2 126.2(5) . . ?
C(A3_2 C(M2_2 C21_2 117.5(5) . . ?
C(A2_2 C(M2_2 C21_2 116.3(5) . . ?
C(A4_2 C(M3_2 C(A5_2 126.8(5) . . ?
C(A4_2 C(M3_2 C31_2 116.4(5) . . ?
C(A5_2 C(M3_2 C31_2 116.9(5) . . ?
C(A7_2 C(M4_2 C(A6_2 126.7(5) . . ?
C(A7_2 C(M4_2 C41_2 116.9(5) . . ?
C(A6_2 C(M4_2 C41_2 116.4(5) . . ?
C16_2 C11_2 C12_2 119.0(5) . . ?
C16_2 C11_2 C(M1_2 120.8(5) . . ?
C12_2 C11_2 C(M1_2 120.2(5) . . ?
C13_2 C12_2 C11_2 119.6(6) . . ?
C12_2 C13_2 C14_2 121.5(6) . . ?
C13_2 C14_2 C15_2 119.1(6) . . ?
C14_2 C15_2 C16_2 119.8(6) . . ?
C11_2 C16_2 C15_2 121.1(5) . . ?
C26_2 C21_2 C22_2 118.1(6) . . ?
C26_2 C21_2 C(M2_2 120.6(5) . . ?
C22_2 C21_2 C(M2_2 121.1(5) . . ?
C21_2 C22_2 C23_2 120.3(7) . . ?
C24_2 C23_2 C22_2 120.5(7) . . ?
C23_2 C24_2 C25_2 119.4(7) . . ?
C26_2 C25_2 C24_2 120.3(7) . . ?
C25_2 C26_2 C21_2 121.4(6) . . ?
C32_2 C31_2 C36_2 117.2(5) . . ?
C32_2 C31_2 C(M3_2 122.0(5) . . ?
C36_2 C31_2 C(M3_2 120.8(5) . . ?
C33_2 C32_2 C31_2 121.9(6) . . ?
C32_2 C33_2 C34_2 120.1(6) . . ?
C35_2 C34_2 C33_2 119.6(6) . . ?
C34_2 C35_2 C36_2 120.0(6) . . ?
C35_2 C36_2 C31_2 121.2(6) . . ?
C46_2 C41_2 C42_2 117.3(6) . . ?
C46_2 C41_2 C(M4_2 122.3(6) . . ?
C42_2 C41_2 C(M4_2 120.4(6) . . ?
C43_2 C42_2 C41_2 121.4(7) . . ?
C42_2 C43_2 C44_2 119.7(7) . . ?
C45_2 C44_2 C43_2 120.7(7) . . ?
C44_2 C45_2 C46_2 120.1(8) . . ?
C45_2 C46_2 C41_2 120.7(7) . . ?
O4_3 Mo3_3 N4_3 96.5(2) . . ?
O4_3 Mo3_3 N3_3 95.2(2) . . ?
N4_3 Mo3_3 N3_3 89.3(2) . . ?
O4_3 Mo3_3 N1_3 95.3(2) . . ?
N4_3 Mo3_3 N1_3 89.3(2) . . ?
N3_3 Mo3_3 N1_3 169.4(2) . . ?
O4_3 Mo3_3 N2_3 95.6(2) . . ?
N4_3 Mo3_3 N2_3 168.0(2) . . ?
N3_3 Mo3_3 N2_3 89.5(2) . . ?
N1_3 Mo3_3 N2_3 89.8(2) . . ?
O4_3 Mo3_3 O3_3 178.9(2) . . ?
N4_3 Mo3_3 O3_3 84.3(2) . . ?
N3_3 Mo3_3 O3_3 85.50(15) . . ?
N1_3 Mo3_3 O3_3 84.0(2) . . ?
N2_3 Mo3_3 O3_3 83.7(2) . . ?
C(A1_3 N1_3 C(A2_3 108.5(5) . . ?
C(A1_3 N1_3 Mo3_3 126.6(4) . . ?
C(A2_3 N1_3 Mo3_3 124.9(4) . . ?
C(A4_3 N2_3 C(A3_3 109.0(5) . . ?
C(A4_3 N2_3 Mo3_3 124.2(4) . . ?
C(A3_3 N2_3 Mo3_3 123.4(4) . . ?
C(A5_3 N3_3 C(A6_3 108.6(5) . . ?
C(A5_3 N3_3 Mo3_3 125.2(4) . . ?
C(A6_3 N3_3 Mo3_3 126.2(4) . . ?
C(A8_3 N4_3 C(A7_3 107.5(5) . . ?
C(A8_3 N4_3 Mo3_3 124.7(4) . . ?
C(A7_3 N4_3 Mo3_3 124.7(4) . . ?
N1_3 C(A1_3 C(M1_3 125.5(5) . . ?
N1_3 C(A1_3 C(B1_3 109.1(5) . . ?
C(M1_3 C(A1_3 C(B1_3 125.4(5) . . ?
N1_3 C(A2_3 C(M2_3 127.1(5) . . ?
N1_3 C(A2_3 C(B2_3 107.6(5) . . ?
C(M2_3 C(A2_3 C(B2_3 125.2(6) . . ?
N2_3 C(A3_3 C(M2_3 126.7(5) . . ?
N2_3 C(A3_3 C(B3_3 107.6(5) . . ?
C(M2_3 C(A3_3 C(B3_3 125.6(6) . . ?
N2_3 C(A4_3 C(M3_3 126.1(6) . . ?
N2_3 C(A4_3 C(B4_3 107.5(5) . . ?
C(M3_3 C(A4_3 C(B4_3 126.4(6) . . ?
N3_3 C(A5_3 C(M3_3 126.6(5) . . ?
N3_3 C(A5_3 C(B5_3 107.0(5) . . ?
C(M3_3 C(A5_3 C(B5_3 126.4(5) . . ?
N3_3 C(A6_3 C(M4_3 125.3(5) . . ?
N3_3 C(A6_3 C(B6_3 107.4(5) . . ?
C(M4_3 C(A6_3 C(B6_3 127.2(5) . . ?
N4_3 C(A7_3 C(M4_3 125.6(5) . . ?
N4_3 C(A7_3 C(B7_3 108.8(5) . . ?
C(M4_3 C(A7_3 C(B7_3 125.6(5) . . ?
N4_3 C(A8_3 C(M1_3 126.2(5) . . ?
N4_3 C(A8_3 C(B8_3 108.5(5) . . ?
C(M1_3 C(A8_3 C(B8_3 125.3(5) . . ?
C(B2_3 C(B1_3 C(A1_3 106.8(5) . . ?
C(B1_3 C(B2_3 C(A2_3 107.9(5) . . ?
C(B4_3 C(B3_3 C(A3_3 107.6(6) . . ?
C(B3_3 C(B4_3 C(A4_3 108.3(6) . . ?
C(B6_3 C(B5_3 C(A5_3 108.4(5) . . ?
C(B5_3 C(B6_3 C(A6_3 108.5(5) . . ?
C(B8_3 C(B7_3 C(A7_3 107.1(5) . . ?
C(B7_3 C(B8_3 C(A8_3 108.0(5) . . ?
C(A1_3 C(M1_3 C(A8_3 125.4(5) . . ?
C(A1_3 C(M1_3 C11_3 118.3(5) . . ?
C(A8_3 C(M1_3 C11_3 116.3(5) . . ?
C(A2_3 C(M2_3 C(A3_3 125.3(6) . . ?
C(A2_3 C(M2_3 C21_3 118.3(5) . . ?
C(A3_3 C(M2_3 C21_3 116.4(5) . . ?
C(A5_3 C(M3_3 C(A4_3 126.0(5) . . ?
C(A5_3 C(M3_3 C31_3 117.6(5) . . ?
C(A4_3 C(M3_3 C31_3 116.3(6) . . ?
C(A6_3 C(M4_3 C(A7_3 126.2(5) . . ?
C(A6_3 C(M4_3 C41_3 117.3(5) . . ?
C(A7_3 C(M4_3 C41_3 116.5(5) . . ?
C12_3 C11_3 C16_3 118.6(6) . . ?
C12_3 C11_3 C(M1_3 120.9(6) . . ?
C16_3 C11_3 C(M1_3 120.6(5) . . ?
C11_3 C12_3 C13_3 120.4(6) . . ?
C14_3 C13_3 C12_3 120.3(6) . . ?
C13_3 C14_3 C15_3 120.2(7) . . ?
C14_3 C15_3 C16_3 119.8(7) . . ?
C15_3 C16_3 C11_3 120.7(7) . . ?
C26_3 C21_3 C22_3 119.6(6) . . ?
C26_3 C21_3 C(M2_3 120.3(6) . . ?
C22_3 C21_3 C(M2_3 120.1(6) . . ?
C23_3 C22_3 C21_3 119.9(8) . . ?
C24_3 C23_3 C22_3 119.1(8) . . ?
C23_3 C24_3 C25_3 121.9(8) . . ?
C24_3 C25_3 C26_3 119.4(8) . . ?
C21_3 C26_3 C25_3 120.0(7) . . ?
C36_3 C31_3 C32_3 119.1(6) . . ?
C36_3 C31_3 C(M3_3 120.9(5) . . ?
C32_3 C31_3 C(M3_3 120.0(5) . . ?
C33_3 C32_3 C31_3 120.0(6) . . ?
C34_3 C33_3 C32_3 120.9(6) . . ?
C33_3 C34_3 C35_3 119.3(6) . . ?
C36_3 C35_3 C34_3 120.3(6) . . ?
C35_3 C36_3 C31_3 120.4(6) . . ?
C46_3 C41_3 C42_3 118.4(5) . . ?
C46_3 C41_3 C(M4_3 120.0(5) . . ?
C42_3 C41_3 C(M4_3 121.6(5) . . ?
C43_3 C42_3 C41_3 120.7(5) . . ?
C42_3 C43_3 C44_3 120.4(5) . . ?
C45_3 C44_3 C43_3 119.9(6) . . ?
C44_3 C45_3 C46_3 119.9(6) . . ?
C41_3 C46_3 C45_3 120.7(5) . . ?
Mo2_2 O2_3 Mo1_1 178.7(2) . . ?
Mo2_2 O3_3 Mo3_3 179.6(2) . . ?
C2_4 C1_4 Cl5B_4 153.4(27) . . ?
C1_4 C2_4 C3_4 106.8(15) . . ?
C4_4 C3_4 C2_4 108.1(9) . . ?
C3_4 C4_4 C5_4 113.6(8) . . ?
C4_4 C5_4 C6_4 114.0(8) . . ?
C7_4 C6_4 C5_4 112.1(9) . . ?
OW2_4 Cl1_4 O8_4 61.4(47) . . ?
OW2_4 Cl1_4 O6_4 117.6(44) . . ?
O8_4 Cl1_4 O6_4 114.3(8) . . ?
OW2_4 Cl1_4 O7_4 133.2(44) . . ?
O8_4 Cl1_4 O7_4 111.2(8) . . ?
O6_4 Cl1_4 O7_4 107.5(8) . . ?
OW2_4 Cl1_4 OW3_4 140.2(52) . . ?
O8_4 Cl1_4 OW3_4 79.8(19) . . ?
O6_4 Cl1_4 OW3_4 68.9(20) . . ?
O7_4 Cl1_4 OW3_4 67.4(18) . . ?
OW2_4 Cl1_4 O5_4 47.3(48) . . ?
O8_4 Cl1_4 O5_4 105.7(10) . . ?
O6_4 Cl1_4 O5_4 114.4(10) . . ?
O7_4 Cl1_4 O5_4 103.2(8) . . ?
OW3_4 Cl1_4 O5_4 170.5(18) . . ?
OW2_4 O5_4 Cl1_4 22.1(22) . . ?
OW2_4 O5_4 OW1_4 138.2(30) . . ?
Cl1_4 O5_4 OW1_4 131.9(18) . . ?
Cl1_4 O6_4 OW3_4 56.1(17) . . ?
Cl1_4 O6_4 OW2_4 17.7(15) . . ?
OW3_4 O6_4 OW2_4 69.6(22) . . ?
Cl1_4 O7_4 OW3_4 56.6(17) . . ?
OW2_4 O8_4 Cl1_4 26.2(22) . . ?
OW2_4 O8_4 OW3_4 77.3(27) . . ?
Cl1_4 O8_4 OW3_4 51.3(14) . . ?
Cl6B_4 OW1_4 O5_4 150.9(35) 1_545 . ?
Cl6B_4 OW1_4 Cl10_4 36.6(15) 1_545 1_545 ?
O5_4 OW1_4 Cl10_4 168.3(30) . 1_545 ?
Cl6B_4 OW1_4 C9C_4 62.1(21) 1_545 1_545 ?
O5_4 OW1_4 C9C_4 88.8(23) . 1_545 ?
Cl10_4 OW1_4 C9C_4 97.4(25) 1_545 1_545 ?
Cl1_4 OW2_4 O5_4 110.6(61) . . ?
Cl1_4 OW2_4 O8_4 92.4(55) . . ?
O5_4 OW2_4 O8_4 147.9(45) . . ?
Cl1_4 OW2_4 O6_4 44.7(35) . . ?
O5_4 OW2_4 O6_4 110.5(34) . . ?
O8_4 OW2_4 O6_4 101.6(31) . . ?
Cl1_4 OW3_4 O7_4 56.1(16) . . ?
Cl1_4 OW3_4 O6_4 55.0(17) . . ?
O7_4 OW3_4 O6_4 91.4(23) . . ?
Cl1_4 OW3_4 O8_4 48.8(15) . . ?
O7_4 OW3_4 O8_4 85.9(22) . . ?
O6_4 OW3_4 O8_4 86.6(22) . . ?
OW5_4 Cl2_4 O11_4 31.8(25) . . ?
OW5_4 Cl2_4 O12_4 143.2(19) . . ?
O11_4 Cl2_4 O12_4 111.7(25) . . ?
OW5_4 Cl2_4 O10_4 95.1(16) . . ?
O11_4 Cl2_4 O10_4 117.4(23) . . ?
O12_4 Cl2_4 O10_4 106.9(14) . . ?
OW5_4 Cl2_4 O9_4 91.4(13) . . ?
O11_4 Cl2_4 O9_4 105.0(12) . . ?
O12_4 Cl2_4 O9_4 109.9(13) . . ?
O10_4 Cl2_4 O9_4 105.7(13) . . ?
Cl2_4 O9_4 OW5_4 25.3(5) . . ?
Cl2_4 O10_4 OW5_4 25.2(5) . . ?
Cl2_4 O10_4 OW4_4 111.4(11) . . ?
OW5_4 O10_4 OW4_4 125.7(12) . . ?
OW5_4 O11_4 Cl2_4 27.7(16) . . ?
Cl2_4 OW5_4 O11_4 120.5(38) . . ?
Cl2_4 OW5_4 O10_4 59.7(14) . . ?
O11_4 OW5_4 O10_4 143.4(24) . . ?
Cl2_4 OW5_4 O9_4 63.3(12) . . ?
O11_4 OW5_4 O9_4 125.2(26) . . ?
O10_4 OW5_4 O9_4 89.1(14) . . ?
Cl4A_4 C8_4 Cl3B_4 92.9(11) . . ?
Cl4A_4 C8_4 Cl3A_4 113.1(8) . . ?
Cl3B_4 C8_4 Cl3A_4 20.7(7) . . ?
Cl4A_4 C8_4 Cl4B_4 39.9(6) . . ?
Cl3B_4 C8_4 Cl4B_4 116.4(11) . . ?
Cl3A_4 C8_4 Cl4B_4 135.3(8) . . ?
Cl3B_4 Cl3A_4 C8_4 71.1(20) . . ?
Cl4B_4 Cl4A_4 C8_4 78.7(7) . . ?
Cl4B_4 Cl4A_4 Cl3B_4 106.8(7) . . ?
C8_4 Cl4A_4 Cl3B_4 43.9(6) . . ?
Cl3A_4 Cl3B_4 C8_4 88.2(19) . . ?
Cl3A_4 Cl3B_4 Cl4A_4 130.1(22) . . ?
C8_4 Cl3B_4 Cl4A_4 43.2(8) . . ?
Cl4A_4 Cl4B_4 C8_4 61.4(8) . . ?
Cl4A_4 Cl4B_4 Cl7_4 162.7(7) . . ?
C8_4 Cl4B_4 Cl7_4 133.6(9) . . ?
OW7_4 C9A_4 Cl6A_4 71.6(15) . . ?
OW7_4 C9A_4 Cl5A_4 136.4(21) . . ?
Cl6A_4 C9A_4 Cl5A_4 118.2(13) . . ?
C9B_4 Cl5A_4 C9A_4 140.6(13) . . ?
OW8_4 Cl6A_4 C9A_4 121.8(14) . . ?
OW8_4 Cl6A_4 OW7_4 70.7(14) . . ?
C9A_4 Cl6A_4 OW7_4 51.8(13) . . ?
OW8_4 Cl6A_4 Cl8B_4 34.9(12) . . ?
C9A_4 Cl6A_4 Cl8B_4 87.5(13) . . ?
OW7_4 Cl6A_4 Cl8B_4 39.3(13) . . ?
C9C_4 C9B_4 Cl5B_4 71.0(16) . . ?
C9C_4 C9B_4 Cl5A_4 173.3(30) . . ?
Cl5B_4 C9B_4 Cl5A_4 112.0(14) . . ?
C9B_4 C9C_4 Cl6B_4 144.5(35) . . ?
C9B_4 C9C_4 Cl5B_4 68.2(16) . . ?
Cl6B_4 C9C_4 Cl5B_4 107.7(16) . . ?
C9B_4 C9C_4 OW1_4 146.4(29) . 1_565 ?
Cl6B_4 C9C_4 OW1_4 41.5(16) . 1_565 ?
Cl5B_4 C9C_4 OW1_4 144.2(23) . 1_565 ?
C9B_4 Cl5B_4 C9C_4 40.9(13) . . ?
C9B_4 Cl5B_4 C1_4 164.0(12) . . ?
C9C_4 Cl5B_4 C1_4 150.6(15) . . ?
Cl10_4 Cl6B_4 OW1_4 100.3(25) . 1_565 ?
Cl10_4 Cl6B_4 C9C_4 163.7(17) . . ?
OW1_4 Cl6B_4 C9C_4 76.4(23) 1_565 . ?
OW6_4 C10_4 Cl8A_4 64.2(11) . . ?
OW6_4 C10_4 Cl8B_4 87.3(16) . . ?
Cl8A_4 C10_4 Cl8B_4 49.2(12) . . ?
OW6_4 C10_4 Cl7_4 45.3(9) . . ?
Cl8A_4 C10_4 Cl7_4 108.6(10) . . ?
Cl8B_4 C10_4 Cl7_4 110.0(13) . . ?
OW6_4 Cl7_4 C10_4 39.2(8) . . ?
OW6_4 Cl7_4 Cl4B_4 161.8(8) . . ?
C10_4 Cl7_4 Cl4B_4 158.2(7) . . ?
Cl8B_4 Cl8A_4 OW6_4 90.6(13) . . ?
Cl8B_4 Cl8A_4 C10_4 72.2(11) . . ?
OW6_4 Cl8A_4 C10_4 44.0(7) . . ?
OW7_4 Cl8B_4 Cl8A_4 132.3(28) . . ?
OW7_4 Cl8B_4 OW8_4 81.9(23) . . ?
Cl8A_4 Cl8B_4 OW8_4 145.8(25) . . ?
OW7_4 Cl8B_4 C10_4 109.4(23) . . ?
Cl8A_4 Cl8B_4 C10_4 58.6(11) . . ?
OW8_4 Cl8B_4 C10_4 115.5(19) . . ?
OW7_4 Cl8B_4 OW6_4 143.2(23) . . ?
Cl8A_4 Cl8B_4 OW6_4 46.6(9) . . ?
OW8_4 Cl8B_4 OW6_4 107.5(18) . . ?
C10_4 Cl8B_4 OW6_4 34.1(7) . . ?
OW7_4 Cl8B_4 Cl6A_4 62.8(19) . . ?
Cl8A_4 Cl8B_4 Cl6A_4 162.4(20) . . ?
OW8_4 Cl8B_4 Cl6A_4 22.2(8) . . ?
C10_4 Cl8B_4 Cl6A_4 130.3(17) . . ?
OW6_4 Cl8B_4 Cl6A_4 129.5(16) . . ?
C10_4 OW6_4 Cl7_4 95.5(13) . . ?
C10_4 OW6_4 Cl8A_4 71.8(12) . . ?
Cl7_4 OW6_4 Cl8A_4 162.2(12) . . ?
C10_4 OW6_4 Cl8B_4 58.7(12) . . ?
Cl7_4 OW6_4 Cl8B_4 119.9(12) . . ?
Cl8A_4 OW6_4 Cl8B_4 42.8(10) . . ?
Cl8B_4 OW7_4 C9A_4 126.5(28) . . ?
Cl8B_4 OW7_4 Cl6A_4 77.9(21) . . ?
C9A_4 OW7_4 Cl6A_4 56.5(14) . . ?
Cl6A_4 OW8_4 Cl8B_4 122.9(17) . . ?
Cl10_4 C11_4 Cl9_4 107.1(20) . . ?
Cl6B_4 Cl10_4 C11_4 112.4(19) . . ?
Cl6B_4 Cl10_4 OW1_4 43.1(16) . 1_565 ?
C11_4 Cl10_4 OW1_4 69.5(21) . 1_565 ?
Cl12_4 C12_4 Cl11_4 115.8(18) . . ?
OW9_4 C13_4 OW10_4 116.9(25) . . ?
OW9_4 C13_4 Cl13_4 46.2(11) . . ?
OW10_4 C13_4 Cl13_4 161.8(32) . . ?
OW9_4 C13_4 Cl14_4 58.3(12) . . ?
OW10_4 C13_4 Cl14_4 64.2(13) . . ?
Cl13_4 C13_4 Cl14_4 102.6(16) . . ?
OW9_4 Cl13_4 C13_4 54.6(14) . . ?
OW9_4 Cl14_4 C13_4 51.1(12) . . ?
OW9_4 Cl14_4 OW10_4 100.2(11) . . ?
C13_4 Cl14_4 OW10_4 53.2(12) . . ?
Cl13_4 OW9_4 C13_4 79.2(16) . . ?
Cl13_4 OW9_4 Cl14_4 144.4(17) . . ?
C13_4 OW9_4 Cl14_4 70.6(14) . . ?
C13_4 OW10_4 Cl14_4 62.6(14) . . ?

loop_
_geom_bond_atom_site_label_1
_geom_bond_atom_site_label_2
_geom_bond_distance
_geom_bond_site_symmetry_2
_geom_bond_publ_flag
Mo1_1 O1_3 1.686(3) . ?
Mo1_1 N3_1 2.086(4) . ?
Mo1_1 N4_1 2.088(5) . ?
Mo1_1 N1_1 2.089(4) . ?
Mo1_1 N2_1 2.090(5) . ?
Mo1_1 O2_3 2.093(3) . ?
N1_1 C(A2_1 1.369(7) . ?
N1_1 C(A1_1 1.373(7) . ?
N2_1 C(A4_1 1.383(7) . ?
N2_1 C(A3_1 1.383(7) . ?
N3_1 C(A6_1 1.380(6) . ?
N3_1 C(A5_1 1.390(7) . ?
N4_1 C(A8_1 1.373(7) . ?
N4_1 C(A7_1 1.375(7) . ?
C(A1_1 C(M1_1 1.409(8) . ?
C(A1_1 C(B1_1 1.442(7) . ?
C(A2_1 C(M2_1 1.423(8) . ?
C(A2_1 C(B2_1 1.439(7) . ?
C(A3_1 C(M2_1 1.407(8) . ?
C(A3_1 C(B3_1 1.430(8) . ?
C(A4_1 C(M3_1 1.406(8) . ?
C(A4_1 C(B4_1 1.435(8) . ?
C(A5_1 C(M3_1 1.382(8) . ?
C(A5_1 C(B5_1 1.442(8) . ?
C(A6_1 C(M4_1 1.404(8) . ?
C(A6_1 C(B6_1 1.429(8) . ?
C(A7_1 C(M4_1 1.400(8) . ?
C(A7_1 C(B7_1 1.437(8) . ?
C(A8_1 C(M1_1 1.424(8) . ?
C(A8_1 C(B8_1 1.428(8) . ?
C(B1_1 C(B2_1 1.348(9) . ?
C(B3_1 C(B4_1 1.360(8) . ?
C(B5_1 C(B6_1 1.349(9) . ?
C(B7_1 C(B8_1 1.347(8) . ?
C(M1_1 C11_1 1.491(8) . ?
C(M2_1 C21_1 1.485(7) . ?
C(M3_1 C31_1 1.495(8) . ?
C(M4_1 C41_1 1.488(8) . ?
C11_1 C12_1 1.395(8) . ?
C11_1 C16_1 1.399(8) . ?
C12_1 C13_1 1.386(9) . ?
C13_1 C14_1 1.360(9) . ?
C14_1 C15_1 1.396(9) . ?
C15_1 C16_1 1.382(9) . ?
C21_1 C22_1 1.394(8) . ?
C21_1 C26_1 1.399(8) . ?
C22_1 C23_1 1.397(8) . ?
C23_1 C24_1 1.369(9) . ?
C24_1 C25_1 1.372(9) . ?
C25_1 C26_1 1.408(8) . ?
C31_1 C36_1 1.396(7) . ?
C31_1 C32_1 1.407(7) . ?
C32_1 C33_1 1.390(9) . ?
C33_1 C34_1 1.380(9) . ?
C34_1 C35_1 1.398(9) . ?
C35_1 C36_1 1.369(9) . ?
C41_1 C42_1 1.387(8) . ?
C41_1 C46_1 1.395(9) . ?
C42_1 C43_1 1.386(9) . ?
C43_1 C44_1 1.371(11) . ?
C44_1 C45_1 1.375(12) . ?
C45_1 C46_1 1.393(10) . ?
Mo2_2 O3_3 1.814(3) . ?
Mo2_2 O2_3 1.828(3) . ?
Mo2_2 N1_2 2.091(4) . ?
Mo2_2 N4_2 2.093(5) . ?
Mo2_2 N3_2 2.094(4) . ?
Mo2_2 N2_2 2.108(5) . ?
N1_2 C(A1_2 1.368(7) . ?
N1_2 C(A2_2 1.377(7) . ?
N2_2 C(A4_2 1.374(7) . ?
N2_2 C(A3_2 1.379(7) . ?
N3_2 C(A5_2 1.380(7) . ?
N3_2 C(A6_2 1.380(7) . ?
N4_2 C(A8_2 1.365(7) . ?
N4_2 C(A7_2 1.376(7) . ?
C(A1_2 C(M1_2 1.403(8) . ?
C(A1_2 C(B1_2 1.443(7) . ?
C(A2_2 C(M2_2 1.414(8) . ?
C(A2_2 C(B2_2 1.448(8) . ?
C(A3_2 C(M2_2 1.396(8) . ?
C(A3_2 C(B3_2 1.441(8) . ?
C(A4_2 C(M3_2 1.407(8) . ?
C(A4_2 C(B4_2 1.434(8) . ?
C(A5_2 C(M3_2 1.407(8) . ?
C(A5_2 C(B5_2 1.440(8) . ?
C(A6_2 C(M4_2 1.413(8) . ?
C(A6_2 C(B6_2 1.435(7) . ?
C(A7_2 C(M4_2 1.406(8) . ?
C(A7_2 C(B7_2 1.443(8) . ?
C(A8_2 C(M1_2 1.413(7) . ?
C(A8_2 C(B8_2 1.439(8) . ?
C(B1_2 C(B2_2 1.360(8) . ?
C(B3_2 C(B4_2 1.368(8) . ?
C(B5_2 C(B6_2 1.351(9) . ?
C(B7_2 C(B8_2 1.354(8) . ?
C(M1_2 C11_2 1.500(7) . ?
C(M2_2 C21_2 1.489(8) . ?
C(M3_2 C31_2 1.489(8) . ?
C(M4_2 C41_2 1.481(8) . ?
C11_2 C16_2 1.388(8) . ?
C11_2 C12_2 1.400(7) . ?
C12_2 C13_2 1.385(8) . ?
C13_2 C14_2 1.387(9) . ?
C14_2 C15_2 1.388(9) . ?
C15_2 C16_2 1.394(8) . ?
C21_2 C26_2 1.393(8) . ?
C21_2 C22_2 1.394(9) . ?
C22_2 C23_2 1.398(10) . ?
C23_2 C24_2 1.376(12) . ?
C24_2 C25_2 1.389(12) . ?
C25_2 C26_2 1.371(9) . ?
C31_2 C32_2 1.391(8) . ?
C31_2 C36_2 1.403(8) . ?
C32_2 C33_2 1.378(9) . ?
C33_2 C34_2 1.390(10) . ?
C34_2 C35_2 1.378(10) . ?
C35_2 C36_2 1.396(9) . ?
C41_2 C46_2 1.403(9) . ?
C41_2 C42_2 1.406(8) . ?
C42_2 C43_2 1.376(10) . ?
C43_2 C44_2 1.376(13) . ?
C44_2 C45_2 1.368(13) . ?
C45_2 C46_2 1.386(10) . ?
Mo3_3 O4_3 1.686(4) . ?
Mo3_3 N4_3 2.084(5) . ?
Mo3_3 N3_3 2.088(4) . ?
Mo3_3 N1_3 2.091(5) . ?
Mo3_3 N2_3 2.100(5) . ?
Mo3_3 O3_3 2.120(3) . ?
N1_3 C(A1_3 1.368(8) . ?
N1_3 C(A2_3 1.372(8) . ?
N2_3 C(A4_3 1.369(7) . ?
N2_3 C(A3_3 1.378(7) . ?
N3_3 C(A5_3 1.380(7) . ?
N3_3 C(A6_3 1.387(7) . ?
N4_3 C(A8_3 1.379(7) . ?
N4_3 C(A7_3 1.384(7) . ?
C(A1_3 C(M1_3 1.412(9) . ?
C(A1_3 C(B1_3 1.437(8) . ?
C(A2_3 C(M2_3 1.393(9) . ?
C(A2_3 C(B2_3 1.451(8) . ?
C(A3_3 C(M2_3 1.405(9) . ?
C(A3_3 C(B3_3 1.436(9) . ?
C(A4_3 C(M3_3 1.409(8) . ?
C(A4_3 C(B4_3 1.435(9) . ?
C(A5_3 C(M3_3 1.387(9) . ?
C(A5_3 C(B5_3 1.447(8) . ?
C(A6_3 C(M4_3 1.399(8) . ?
C(A6_3 C(B6_3 1.432(8) . ?
C(A7_3 C(M4_3 1.409(8) . ?
C(A7_3 C(B7_3 1.432(8) . ?
C(A8_3 C(M1_3 1.416(8) . ?
C(A8_3 C(B8_3 1.431(9) . ?
C(B1_3 C(B2_3 1.360(9) . ?
C(B3_3 C(B4_3 1.351(9) . ?
C(B5_3 C(B6_3 1.334(9) . ?
C(B7_3 C(B8_3 1.365(8) . ?
C(M1_3 C11_3 1.487(8) . ?
C(M2_3 C21_3 1.506(8) . ?
C(M3_3 C31_3 1.497(8) . ?
C(M4_3 C41_3 1.501(8) . ?
C11_3 C12_3 1.390(8) . ?
C11_3 C16_3 1.402(9) . ?
C12_3 C13_3 1.397(9) . ?
C13_3 C14_3 1.372(11) . ?
C14_3 C15_3 1.387(11) . ?
C15_3 C16_3 1.388(10) . ?
C21_3 C26_3 1.384(10) . ?
C21_3 C22_3 1.400(9) . ?
C22_3 C23_3 1.388(11) . ?
C23_3 C24_3 1.367(14) . ?
C24_3 C25_3 1.373(14) . ?
C25_3 C26_3 1.387(10) . ?
C31_3 C36_3 1.388(9) . ?
C31_3 C32_3 1.404(8) . ?
C32_3 C33_3 1.387(9) . ?
C33_3 C34_3 1.377(10) . ?
C34_3 C35_3 1.396(10) . ?
C35_3 C36_3 1.388(9) . ?
C41_3 C46_3 1.392(8) . ?
C41_3 C42_3 1.393(7) . ?
C42_3 C43_3 1.380(8) . ?
C43_3 C44_3 1.383(9) . ?
C44_3 C45_3 1.376(9) . ?
C45_3 C46_3 1.394(9) . ?
C1_4 C2_4 1.60(3) . ?
C1_4 Cl5B_4 2.10(4) . ?
C2_4 C3_4 1.603(13) . ?
C3_4 C4_4 1.432(14) . ?
C4_4 C5_4 1.537(12) . ?
C5_4 C6_4 1.539(13) . ?
C6_4 C7_4 1.487(13) . ?
Cl1_4 OW2_4 0.61(5) . ?
Cl1_4 O8_4 1.390(15) . ?
Cl1_4 O6_4 1.422(14) . ?
Cl1_4 O7_4 1.432(10) . ?
Cl1_4 OW3_4 1.44(4) . ?
Cl1_4 O5_4 1.528(15) . ?
O5_4 OW2_4 1.20(5) . ?
O5_4 OW1_4 1.69(5) . ?
O6_4 OW3_4 1.62(5) . ?
O6_4 OW2_4 1.79(5) . ?
O7_4 OW3_4 1.59(4) . ?
O8_4 OW2_4 1.22(5) . ?
O8_4 OW3_4 1.82(5) . ?
OW1_4 Cl6B_4 1.29(5) 1_545 ?
OW1_4 Cl10_4 1.85(5) 1_545 ?
OW1_4 C9C_4 1.89(5) 1_545 ?
Cl2_4 OW5_4 0.667(13) . ?
Cl2_4 O11_4 1.24(2) . ?
Cl2_4 O12_4 1.32(2) . ?
Cl2_4 O10_4 1.350(13) . ?
Cl2_4 O9_4 1.396(15) . ?
O9_4 OW5_4 1.56(2) . ?
O10_4 OW5_4 1.56(2) . ?
O10_4 OW4_4 1.70(2) . ?
O11_4 OW5_4 0.76(3) . ?
C8_4 Cl4A_4 1.65(2) . ?
C8_4 Cl3B_4 1.68(2) . ?
C8_4 Cl3A_4 1.77(2) . ?
C8_4 Cl4B_4 1.85(2) . ?
Cl3A_4 Cl3B_4 0.63(2) . ?
Cl4A_4 Cl4B_4 1.21(2) . ?
Cl4A_4 Cl3B_4 2.41(3) . ?
Cl4B_4 Cl7_4 2.42(2) . ?
C9A_4 OW7_4 1.62(4) . ?
C9A_4 Cl6A_4 1.72(2) . ?
C9A_4 Cl5A_4 1.79(2) . ?
Cl5A_4 C9B_4 1.78(2) . ?
Cl6A_4 OW8_4 0.967(15) . ?
Cl6A_4 OW7_4 1.95(4) . ?
Cl6A_4 Cl8B_4 2.15(3) . ?
C9B_4 C9C_4 1.24(4) . ?
C9B_4 Cl5B_4 1.76(2) . ?
C9C_4 Cl6B_4 1.72(2) . ?
C9C_4 Cl5B_4 1.79(2) . ?
C9C_4 OW1_4 1.89(5) 1_565 ?
Cl6B_4 Cl10_4 1.121(14) . ?
Cl6B_4 OW1_4 1.29(5) 1_565 ?
C10_4 OW6_4 1.19(2) . ?
C10_4 Cl8A_4 1.63(2) . ?
C10_4 Cl8B_4 1.82(2) . ?
C10_4 Cl7_4 1.88(2) . ?
Cl7_4 OW6_4 1.341(15) . ?
Cl8A_4 Cl8B_4 1.45(3) . ?
Cl8A_4 OW6_4 1.55(2) . ?
Cl8B_4 OW7_4 1.39(4) . ?
Cl8B_4 OW8_4 1.46(3) . ?
Cl8B_4 OW6_4 2.13(3) . ?
C11_4 Cl10_4 1.80(2) . ?
C11_4 Cl9_4 1.82(4) . ?
Cl10_4 OW1_4 1.85(5) 1_565 ?
C12_4 Cl12_4 1.73(2) . ?
C12_4 Cl11_4 1.74(3) . ?
C13_4 OW9_4 1.48(4) . ?
C13_4 OW10_4 1.61(3) . ?
C13_4 Cl13_4 1.78(3) . ?
C13_4 Cl14_4 1.79(3) . ?
Cl13_4 OW9_4 1.31(2) . ?
Cl14_4 OW9_4 1.62(2) . ?
Cl14_4 OW10_4 1.81(3) . ?
